data_7026752
loop_
_publ_author_name
'Petrov, Pavel A.'
'Virovets, Alexander V.'
'Alberola, Antonio'
'Llusar, Rosa'
'Konchenko, Sergey N.'

_publ_section_title
;
 Unexpected transformation of a diamagnetic Mo3(\m3-S)(\m-S)3 to a
 paramagnetic Mo3(\m3-S)2(\m-S)3 cluster core by reaction of
 [Mo3S4(dppe)3Br3]PF6 with (t)BuSNa.
;
_journal_issue 38
_journal_name_full 'Dalton transactions (Cambridge, England : 2003)'
_journal_page_first 8875
_journal_page_last 8877
_journal_paper_doi 10.1039/c0dt00675k
_journal_volume 39
_journal_year 2010
_chemical_formula_moiety ' (C78 H72 Mo3 P6 S5), 0.25(C4 H10 O), (F6 P)'
_chemical_formula_sum 'C79 H74.5 F6 Mo3 O0.25 P7 S5'
_chemical_formula_weight 1806.80
_space_group_IT_number 15
_symmetry_cell_setting monoclinic
_symmetry_space_group_name_Hall '-C 2yc'
_symmetry_space_group_name_H-M 'C 1 2/c 1'
_atom_sites_solution_hydrogens geom
_atom_sites_solution_primary direct
_atom_sites_solution_secondary difmap
_audit_creation_method SHELXL-97
_cell_angle_alpha 90.00
_cell_angle_beta 110.443(18)
_cell_angle_gamma 90.00
_cell_formula_units_Z 16
_cell_length_a 49.600(15)
_cell_length_b 14.189(7)
_cell_length_c 45.975(14)
_cell_measurement_reflns_used 9454
_cell_measurement_temperature 150.0(2)
_cell_measurement_theta_max 26.3052
_cell_measurement_theta_min 2.2632
_cell_volume 30318(2)
_computing_cell_refinement 'Apex2 V.1.27 (Bruker, 2005)'
_computing_data_collection 'Apex2 V.1.27 (Bruker, 2005)'
_computing_data_reduction 'Apex2 V.1.27 (Bruker, 2005)'
_computing_molecular_graphics 'SHELXTL V6.22 (Bruker, 2000-2005)'
_computing_publication_material 'local programs'
_computing_structure_refinement 'SHELXL-97 (Sheldrick, 1997)'
_computing_structure_solution 'SHELXS-97 (Sheldrick, 1990)'
_diffrn_ambient_temperature 150.0(2)
_diffrn_detector_area_resol_mean 25
_diffrn_measured_fraction_theta_full 0.998
_diffrn_measured_fraction_theta_max 0.991
_diffrn_measurement_device_type 'Bruker X8Apex CCD detector'
_diffrn_measurement_method 'combined omega- and phi-scans'
_diffrn_radiation_monochromator graphite
_diffrn_radiation_source 'fine-focus sealed tube'
_diffrn_radiation_type MoK\a
_diffrn_radiation_wavelength 0.71073
_diffrn_reflns_av_R_equivalents 0.0717
_diffrn_reflns_av_sigmaI/netI 0.0932
_diffrn_reflns_limit_h_max 60
_diffrn_reflns_limit_h_min -60
_diffrn_reflns_limit_k_max 17
_diffrn_reflns_limit_k_min -7
_diffrn_reflns_limit_l_max 57
_diffrn_reflns_limit_l_min -56
_diffrn_reflns_number 89874
_diffrn_reflns_theta_full 25.00
_diffrn_reflns_theta_max 26.41
_diffrn_reflns_theta_min 1.62
_diffrn_standards_decay_% 0
_diffrn_standards_interval_count 0
_diffrn_standards_interval_time 0
_diffrn_standards_number 0
_exptl_absorpt_coefficient_mu 0.834
_exptl_absorpt_correction_T_max 1
_exptl_absorpt_correction_T_min 0.733744
_exptl_absorpt_correction_type empirical
_exptl_absorpt_process_details 'based on intensities (SADABS, Bruker, 2005)'
_exptl_crystal_colour black
_exptl_crystal_density_diffrn 1.583
_exptl_crystal_density_method 'not measured'
_exptl_crystal_description prism
_exptl_crystal_F_000 14648
_exptl_crystal_size_max 0.35
_exptl_crystal_size_mid 0.12
_exptl_crystal_size_min 0.10
_refine_diff_density_max 0.733
_refine_diff_density_min -0.911
_refine_diff_density_rms 0.119
_refine_ls_extinction_method none
_refine_ls_goodness_of_fit_ref 1.031
_refine_ls_hydrogen_treatment constr
_refine_ls_matrix_type full
_refine_ls_number_parameters 1827
_refine_ls_number_reflns 30866
_refine_ls_number_restraints 0
_refine_ls_restrained_S_all 1.031
_refine_ls_R_factor_all 0.1007
_refine_ls_R_factor_gt 0.0462
_refine_ls_shift/su_max 0.002
_refine_ls_shift/su_mean 0.000
_refine_ls_structure_factor_coef Fsqd
_refine_ls_weighting_details 'calc w=1/[\s^2^(Fo^2^)+(0.0312P)^2^+18.4336P] where P=(Fo^2^+2Fc^2^)/3'
_refine_ls_weighting_scheme calc
_refine_ls_wR_factor_gt 0.0823
_refine_ls_wR_factor_ref 0.0981
_reflns_number_gt 19585
_reflns_number_total 30866
_reflns_threshold_expression >2sigma(I)
_cod_data_source_file c0dt00675k.txt
_cod_data_source_block pe196
_cod_original_cell_volume 30318(19)
_cod_original_sg_symbol_H-M C2/c
_cod_original_formula_sum 'C79 H74.50 F6 Mo3 O0.25 P7 S5'
_cod_database_code 7026752

loop_
_symmetry_equiv_pos_as_xyz
'x, y, z'
'-x, y, -z+1/2'
'x+1/2, y+1/2, z'
'-x+1/2, y+1/2, -z+1/2'
'-x, -y, -z'
'x, -y, z-1/2'
'-x+1/2, -y+1/2, -z'
'x+1/2, -y+1/2, z-1/2'

loop_
_atom_site_label
_atom_site_type_symbol
_atom_site_fract_x
_atom_site_fract_y
_atom_site_fract_z
_atom_site_U_iso_or_equiv
_atom_site_adp_type
_atom_site_occupancy
_atom_site_symmetry_multiplicity
_atom_site_calc_flag
_atom_site_refinement_flags
Mo1 Mo 0.163655(9) 0.57401(3) 0.870526(9) 0.01887(9) Uani 1 1 d .
Mo2 Mo 0.177031(9) 0.47052(3) 0.921901(9) 0.01849(9) Uani 1 1 d .
Mo3 Mo 0.129757(9) 0.43138(3) 0.873544(9) 0.01863(9) Uani 1 1 d .
Mo4 Mo 0.406462(8) 0.57488(3) 0.881387(9) 0.01639(9) Uani 1 1 d .
Mo5 Mo 0.409306(8) 0.39706(3) 0.902932(9) 0.01597(9) Uani 1 1 d .
Mo6 Mo 0.377850(8) 0.43621(3) 0.844042(9) 0.01691(9) Uani 1 1 d .
S1 S 0.13549(3) 0.57217(8) 0.90426(3) 0.0208(3) Uani 1 1 d .
S2 S 0.17823(3) 0.41099(7) 0.87312(3) 0.0210(3) Uani 1 1 d .
S3 S 0.20433(3) 0.60109(8) 0.91707(3) 0.0220(3) Uani 1 1 d .
S4 S 0.12156(3) 0.53115(8) 0.82917(3) 0.0231(3) Uani 1 1 d .
S5 S 0.14436(3) 0.34226(8) 0.91955(3) 0.0232(3) Uani 1 1 d .
S6 S 0.36599(2) 0.49436(7) 0.88804(3) 0.0183(2) Uani 1 1 d .
S7 S 0.42928(2) 0.44657(7) 0.86499(3) 0.0194(3) Uani 1 1 d .
S8 S 0.43424(2) 0.52709(7) 0.93341(3) 0.0188(2) Uani 1 1 d .
S9 S 0.38120(3) 0.28432(8) 0.86639(3) 0.0208(3) Uani 1 1 d .
S10 S 0.37873(3) 0.59776(8) 0.82887(3) 0.0211(3) Uani 1 1 d .
P11 P 0.16064(3) 0.75306(8) 0.86753(3) 0.0229(3) Uani 1 1 d .
P12 P 0.19834(3) 0.61117(8) 0.84182(3) 0.0225(3) Uani 1 1 d .
P21 P 0.17825(3) 0.48432(8) 0.97732(3) 0.0219(3) Uani 1 1 d .
P22 P 0.21830(3) 0.36126(8) 0.95058(3) 0.0232(3) Uani 1 1 d .
P31 P 0.07584(3) 0.44407(8) 0.86448(3) 0.0240(3) Uani 1 1 d .
P32 P 0.10851(3) 0.30050(8) 0.83444(3) 0.0214(3) Uani 1 1 d .
P41 P 0.39677(3) 0.73269(8) 0.90315(3) 0.0204(3) Uani 1 1 d .
P42 P 0.44947(3) 0.67978(8) 0.88443(3) 0.0212(3) Uani 1 1 d .
P51 P 0.39707(3) 0.30751(8) 0.94612(3) 0.0201(3) Uani 1 1 d .
P52 P 0.44907(3) 0.26955(8) 0.91933(3) 0.0195(3) Uani 1 1 d .
P61 P 0.32522(3) 0.43852(8) 0.80580(3) 0.0216(3) Uani 1 1 d .
P62 P 0.38398(3) 0.38963(8) 0.79305(3) 0.0214(3) Uani 1 1 d .
C11 C 0.19496(11) 0.7897(3) 0.86483(12) 0.0270(12) Uani 1 1 d .
H11A H 0.1953 0.8589 0.8622 0.032 Uiso 1 1 calc R
H11B H 0.2110 0.7721 0.8840 0.032 Uiso 1 1 calc R
C12 C 0.19811(11) 0.7394(3) 0.83668(12) 0.0285(12) Uani 1 1 d .
H12A H 0.2162 0.7594 0.8341 0.034 Uiso 1 1 calc R
H12B H 0.1819 0.7573 0.8177 0.034 Uiso 1 1 calc R
C21 C 0.19012(10) 0.3679(3) 0.99429(12) 0.0260(11) Uani 1 1 d .
H21A H 0.1922 0.3678 1.0165 0.031 Uiso 1 1 calc R
H21B H 0.1758 0.3195 0.9834 0.031 Uiso 1 1 calc R
C22 C 0.21925(11) 0.3461(3) 0.99090(11) 0.0300(12) Uani 1 1 d .
H22A H 0.2248 0.2804 0.9976 0.036 Uiso 1 1 calc R
H22B H 0.2341 0.3883 1.0048 0.036 Uiso 1 1 calc R
C31 C 0.05591(10) 0.3757(3) 0.82911(12) 0.0283(12) Uani 1 1 d .
H31A H 0.0483 0.3176 0.8354 0.034 Uiso 1 1 calc R
H31B H 0.0393 0.4135 0.8161 0.034 Uiso 1 1 calc R
C32 C 0.07404(10) 0.3481(3) 0.80947(11) 0.0258(11) Uani 1 1 d .
H32A H 0.0773 0.4041 0.7983 0.031 Uiso 1 1 calc R
H32B H 0.0637 0.3003 0.7939 0.031 Uiso 1 1 calc R
C41 C 0.43198(10) 0.7700(3) 0.93020(11) 0.0238(11) Uani 1 1 d .
H41A H 0.4302 0.8328 0.9388 0.029 Uiso 1 1 calc R
H41B H 0.4387 0.7249 0.9477 0.029 Uiso 1 1 calc R
C42 C 0.45413(10) 0.7748(3) 0.91381(12) 0.0278(12) Uani 1 1 d .
H42A H 0.4737 0.7702 0.9296 0.033 Uiso 1 1 calc R
H42B H 0.4525 0.8368 0.9034 0.033 Uiso 1 1 calc R
C51 C 0.42764(10) 0.2288(3) 0.96542(11) 0.0256(11) Uani 1 1 d .
H51A H 0.4438 0.2658 0.9797 0.031 Uiso 1 1 calc R
H51B H 0.4218 0.1811 0.9778 0.031 Uiso 1 1 calc R
C52 C 0.43747(11) 0.1798(3) 0.94145(11) 0.0260(11) Uani 1 1 d .
H52A H 0.4215 0.1421 0.9272 0.031 Uiso 1 1 calc R
H52B H 0.4536 0.1366 0.9519 0.031 Uiso 1 1 calc R
C61 C 0.32576(11) 0.4016(3) 0.76753(11) 0.0302(12) Uani 1 1 d .
H61A H 0.3257 0.3319 0.7663 0.036 Uiso 1 1 calc R
H61B H 0.3083 0.4253 0.7510 0.036 Uiso 1 1 calc R
C62 C 0.35275(10) 0.4402(3) 0.76237(11) 0.0280(12) Uani 1 1 d .
H62A H 0.3532 0.5099 0.7637 0.034 Uiso 1 1 calc R
H62B H 0.3528 0.4215 0.7417 0.034 Uiso 1 1 calc R
C111 C 0.13401(11) 0.8205(3) 0.83695(11) 0.0243(11) Uani 1 1 d .
C112 C 0.10705(11) 0.7834(3) 0.82120(12) 0.0302(12) Uani 1 1 d .
H11C H 0.1026 0.7213 0.8258 0.036 Uiso 1 1 calc R
C113 C 0.08650(12) 0.8357(4) 0.79886(13) 0.0374(14) Uani 1 1 d .
H11D H 0.0681 0.8090 0.7881 0.045 Uiso 1 1 calc R
C114 C 0.09246(12) 0.9265(4) 0.79200(12) 0.0357(13) Uani 1 1 d .
H11E H 0.0783 0.9624 0.7767 0.043 Uiso 1 1 calc R
C115 C 0.11919(12) 0.9643(3) 0.80757(13) 0.0367(14) Uani 1 1 d .
H11F H 0.1235 1.0266 0.8030 0.044 Uiso 1 1 calc R
C116 C 0.13985(11) 0.9125(3) 0.82984(12) 0.0301(12) Uani 1 1 d .
H11G H 0.1582 0.9394 0.8404 0.036 Uiso 1 1 calc R
C121 C 0.15874(11) 0.8047(3) 0.90293(11) 0.0254(11) Uani 1 1 d .
C122 C 0.18289(12) 0.8358(3) 0.92686(12) 0.0342(13) Uani 1 1 d .
H12C H 0.2011 0.8356 0.9244 0.041 Uiso 1 1 calc R
C123 C 0.18062(13) 0.8673(4) 0.95434(12) 0.0427(15) Uani 1 1 d .
H12D H 0.1973 0.8876 0.9708 0.051 Uiso 1 1 calc R
C124 C 0.15444(14) 0.8693(4) 0.95800(13) 0.0433(15) Uani 1 1 d .
H12E H 0.1530 0.8920 0.9768 0.052 Uiso 1 1 calc R
C125 C 0.13010(13) 0.8386(3) 0.93463(13) 0.0377(14) Uani 1 1 d .
H12F H 0.1120 0.8396 0.9373 0.045 Uiso 1 1 calc R
C126 C 0.13231(12) 0.8064(3) 0.90713(12) 0.0305(12) Uani 1 1 d .
H12G H 0.1156 0.7851 0.8909 0.037 Uiso 1 1 calc R
C131 C 0.23572(11) 0.5815(3) 0.86416(11) 0.0280(12) Uani 1 1 d .
C132 C 0.25696(12) 0.6483(4) 0.87688(13) 0.0411(14) Uani 1 1 d .
H13A H 0.2522 0.7134 0.8746 0.049 Uiso 1 1 calc R
C133 C 0.28499(13) 0.6208(5) 0.89280(15) 0.0563(18) Uani 1 1 d .
H13B H 0.2993 0.6673 0.9016 0.068 Uiso 1 1 calc R
C134 C 0.29239(13) 0.5275(6) 0.89599(14) 0.0568(19) Uani 1 1 d .
H13C H 0.3118 0.5092 0.9066 0.068 Uiso 1 1 calc R
C135 C 0.27164(13) 0.4609(5) 0.88381(14) 0.0500(17) Uani 1 1 d .
H13D H 0.2765 0.3960 0.8865 0.060 Uiso 1 1 calc R
C136 C 0.24349(12) 0.4872(4) 0.86758(13) 0.0389(14) Uani 1 1 d .
H13E H 0.2294 0.4402 0.8587 0.047 Uiso 1 1 calc R
C141 C 0.19507(11) 0.5646(3) 0.80391(12) 0.0289(12) Uani 1 1 d .
C142 C 0.17982(11) 0.4831(3) 0.79245(12) 0.0338(13) Uani 1 1 d .
H14A H 0.1694 0.4528 0.8037 0.041 Uiso 1 1 calc R
C143 C 0.17963(13) 0.4453(4) 0.76453(14) 0.0464(16) Uani 1 1 d .
H14B H 0.1690 0.3895 0.7566 0.056 Uiso 1 1 calc R
C144 C 0.19491(14) 0.4891(5) 0.74830(14) 0.0535(17) Uani 1 1 d .
H14C H 0.1950 0.4629 0.7293 0.064 Uiso 1 1 calc R
C145 C 0.21006(14) 0.5708(5) 0.75953(14) 0.0530(17) Uani 1 1 d .
H14D H 0.2202 0.6013 0.7481 0.064 Uiso 1 1 calc R
C146 C 0.21034(12) 0.6077(4) 0.78715(12) 0.0404(14) Uani 1 1 d .
H14E H 0.2211 0.6633 0.7950 0.048 Uiso 1 1 calc R
C211 C 0.20276(10) 0.5648(3) 1.00533(11) 0.0248(11) Uani 1 1 d .
C212 C 0.20852(11) 0.6531(3) 0.99533(12) 0.0288(12) Uani 1 1 d .
H21C H 0.2007 0.6692 0.9740 0.035 Uiso 1 1 calc R
C213 C 0.22563(12) 0.7169(4) 1.01650(14) 0.0377(14) Uani 1 1 d .
H21D H 0.2294 0.7768 1.0095 0.045 Uiso 1 1 calc R
C214 C 0.23722(12) 0.6953(4) 1.04735(14) 0.0437(15) Uani 1 1 d .
H21E H 0.2486 0.7405 1.0616 0.052 Uiso 1 1 calc R
C215 C 0.23248(12) 0.6084(4) 1.05768(14) 0.0432(15) Uani 1 1 d .
H21F H 0.2409 0.5927 1.0790 0.052 Uiso 1 1 calc R
C216 C 0.21538(11) 0.5437(4) 1.03698(12) 0.0335(13) Uani 1 1 d .
H21G H 0.2121 0.4838 1.0443 0.040 Uiso 1 1 calc R
C221 C 0.14346(10) 0.5068(3) 0.98125(11) 0.0249(11) Uani 1 1 d .
C222 C 0.12288(11) 0.4380(4) 0.97694(12) 0.0337(13) Uani 1 1 d .
H22C H 0.1271 0.3752 0.9727 0.040 Uiso 1 1 calc R
C223 C 0.09618(12) 0.4582(4) 0.97861(13) 0.0359(13) Uani 1 1 d .
H22D H 0.0824 0.4093 0.9757 0.043 Uiso 1 1 calc R
C226 C 0.13647(12) 0.5975(4) 0.98703(16) 0.0510(18) Uani 1 1 d .
H22E H 0.1502 0.6466 0.9898 0.061 Uiso 1 1 calc R
C224 C 0.08948(13) 0.5476(4) 0.98443(15) 0.0491(16) Uani 1 1 d .
H22G H 0.0711 0.5619 0.9854 0.059 Uiso 1 1 calc R
C225 C 0.11016(14) 0.6176(4) 0.98888(19) 0.073(2) Uani 1 1 d .
H22F H 0.1060 0.6802 0.9933 0.088 Uiso 1 1 calc R
C231 C 0.25570(10) 0.3919(3) 0.95700(11) 0.0250(11) Uani 1 1 d .
C232 C 0.26462(11) 0.4845(3) 0.96510(11) 0.0276(12) Uani 1 1 d .
H23A H 0.2510 0.5306 0.9660 0.033 Uiso 1 1 calc R
C233 C 0.29305(11) 0.5098(4) 0.97176(12) 0.0334(13) Uani 1 1 d .
H23B H 0.2988 0.5733 0.9770 0.040 Uiso 1 1 calc R
C234 C 0.31296(12) 0.4440(4) 0.97091(12) 0.0367(13) Uani 1 1 d .
H23C H 0.3325 0.4617 0.9759 0.044 Uiso 1 1 calc R
C235 C 0.30473(12) 0.3529(4) 0.96286(12) 0.0351(13) Uani 1 1 d .
H23D H 0.3186 0.3074 0.9623 0.042 Uiso 1 1 calc R
C236 C 0.27619(10) 0.3269(3) 0.95557(11) 0.0273(12) Uani 1 1 d .
H23E H 0.2705 0.2638 0.9495 0.033 Uiso 1 1 calc R
C241 C 0.21376(11) 0.2441(3) 0.93351(13) 0.0316(13) Uani 1 1 d .
C242 C 0.20153(12) 0.1721(4) 0.94517(16) 0.0523(18) Uani 1 1 d .
H24A H 0.1965 0.1827 0.9631 0.063 Uiso 1 1 calc R
C243 C 0.19661(16) 0.0852(4) 0.9308(2) 0.082(3) Uani 1 1 d .
H24D H 0.1884 0.0360 0.9390 0.098 Uiso 1 1 calc R
C244 C 0.20335(17) 0.0691(5) 0.9051(2) 0.088(3) Uani 1 1 d .
H24E H 0.1993 0.0096 0.8951 0.105 Uiso 1 1 calc R
C245 C 0.21600(16) 0.1384(5) 0.89351(16) 0.070(2) Uani 1 1 d .
H24C H 0.2217 0.1255 0.8762 0.084 Uiso 1 1 calc R
C246 C 0.22060(13) 0.2284(4) 0.90710(13) 0.0473(16) Uani 1 1 d .
H24B H 0.2283 0.2777 0.8984 0.057 Uiso 1 1 calc R
C311 C 0.06258(10) 0.5648(3) 0.85771(12) 0.0283(12) Uani 1 1 d .
C312 C 0.04891(11) 0.6002(4) 0.82787(13) 0.0348(13) Uani 1 1 d .
H31C H 0.0460 0.5603 0.8104 0.042 Uiso 1 1 calc R
C313 C 0.03954(12) 0.6932(4) 0.82332(16) 0.0448(16) Uani 1 1 d .
H31G H 0.0300 0.7162 0.8029 0.054 Uiso 1 1 calc R
C314 C 0.04412(13) 0.7518(4) 0.84825(18) 0.0519(18) Uani 1 1 d .
H31F H 0.0380 0.8156 0.8450 0.062 Uiso 1 1 calc R
C315 C 0.05753(12) 0.7187(4) 0.87790(16) 0.0456(16) Uani 1 1 d .
H31D H 0.0602 0.7597 0.8950 0.055 Uiso 1 1 calc R
C316 C 0.06729(11) 0.6254(3) 0.88326(14) 0.0359(14) Uani 1 1 d .
H31E H 0.0769 0.6034 0.9038 0.043 Uiso 1 1 calc R
C321 C 0.06003(10) 0.3980(3) 0.89212(12) 0.0279(12) Uani 1 1 d .
C322 C 0.06904(11) 0.3089(4) 0.90500(13) 0.0356(13) Uani 1 1 d .
H32F H 0.0838 0.2765 0.9003 0.043 Uiso 1 1 calc R
C323 C 0.05666(12) 0.2679(4) 0.92453(14) 0.0407(14) Uani 1 1 d .
H32G H 0.0626 0.2068 0.9327 0.049 Uiso 1 1 calc R
C324 C 0.03576(12) 0.3153(4) 0.93224(13) 0.0412(14) Uani 1 1 d .
H32E H 0.0278 0.2880 0.9463 0.049 Uiso 1 1 calc R
C325 C 0.02655(11) 0.4020(4) 0.91942(13) 0.0375(14) Uani 1 1 d .
H32D H 0.0120 0.4342 0.9246 0.045 Uiso 1 1 calc R
C326 C 0.03814(11) 0.4434(4) 0.89907(13) 0.0329(13) Uani 1 1 d .
H32C H 0.0311 0.5026 0.8899 0.039 Uiso 1 1 calc R
C331 C 0.12732(10) 0.2631(3) 0.80862(12) 0.0259(11) Uani 1 1 d .
C332 C 0.11486(12) 0.2664(3) 0.77666(12) 0.0336(13) Uani 1 1 d .
H33A H 0.0961 0.2919 0.7671 0.040 Uiso 1 1 calc R
C333 C 0.13027(13) 0.2317(4) 0.75851(14) 0.0435(15) Uani 1 1 d .
H33E H 0.1220 0.2352 0.7365 0.052 Uiso 1 1 calc R
C334 C 0.15698(13) 0.1928(4) 0.77187(14) 0.0411(15) Uani 1 1 d .
H33C H 0.1669 0.1685 0.7592 0.049 Uiso 1 1 calc R
C335 C 0.16940(11) 0.1890(3) 0.80358(14) 0.0365(14) Uani 1 1 d .
H33D H 0.1880 0.1624 0.8129 0.044 Uiso 1 1 calc R
C336 C 0.15469(11) 0.2240(3) 0.82190(13) 0.0300(12) Uani 1 1 d .
H33B H 0.1634 0.2214 0.8439 0.036 Uiso 1 1 calc R
C341 C 0.09982(11) 0.1867(3) 0.84783(11) 0.0250(11) Uani 1 1 d .
C342 C 0.07386(11) 0.1411(3) 0.83290(13) 0.0329(13) Uani 1 1 d .
H34D H 0.0598 0.1701 0.8156 0.039 Uiso 1 1 calc R
C343 C 0.06829(12) 0.0535(3) 0.84308(14) 0.0406(15) Uani 1 1 d .
H34E H 0.0504 0.0229 0.8328 0.049 Uiso 1 1 calc R
C344 C 0.08897(13) 0.0105(4) 0.86836(14) 0.0412(15) Uani 1 1 d .
H34C H 0.0852 -0.0489 0.8756 0.049 Uiso 1 1 calc R
C345 C 0.11493(12) 0.0546(3) 0.88272(12) 0.0337(13) Uani 1 1 d .
H34B H 0.1293 0.0244 0.8995 0.040 Uiso 1 1 calc R
C346 C 0.12029(12) 0.1425(3) 0.87301(12) 0.0289(12) Uani 1 1 d .
H34A H 0.1381 0.1730 0.8836 0.035 Uiso 1 1 calc R
C411 C 0.38282(10) 0.8330(3) 0.87758(11) 0.0239(11) Uani 1 1 d .
C412 C 0.35905(11) 0.8177(3) 0.85127(13) 0.0341(13) Uani 1 1 d .
H41C H 0.3520 0.7554 0.8461 0.041 Uiso 1 1 calc R
C413 C 0.34538(13) 0.8923(4) 0.83228(15) 0.0517(17) Uani 1 1 d .
H41D H 0.3289 0.8810 0.8143 0.062 Uiso 1 1 calc R
C414 C 0.35579(13) 0.9835(4) 0.83954(15) 0.0510(17) Uani 1 1 d .
H41E H 0.3465 1.0348 0.8267 0.061 Uiso 1 1 calc R
C415 C 0.37963(13) 0.9987(4) 0.86541(15) 0.0477(16) Uani 1 1 d .
H41F H 0.3870 1.0609 0.8703 0.057 Uiso 1 1 calc R
C416 C 0.39320(12) 0.9246(3) 0.88463(13) 0.0364(13) Uani 1 1 d .
H41G H 0.4096 0.9363 0.9026 0.044 Uiso 1 1 calc R
C421 C 0.37357(11) 0.7327(3) 0.92633(12) 0.0264(12) Uani 1 1 d .
C422 C 0.35302(13) 0.8023(4) 0.92342(15) 0.0459(16) Uani 1 1 d .
H42C H 0.3512 0.8530 0.9094 0.055 Uiso 1 1 calc R
C423 C 0.33537(14) 0.7980(4) 0.94081(16) 0.0557(19) Uani 1 1 d .
H42D H 0.3213 0.8457 0.9385 0.067 Uiso 1 1 calc R
C424 C 0.33788(13) 0.7258(4) 0.96148(15) 0.0470(16) Uani 1 1 d .
H42E H 0.3259 0.7238 0.9737 0.056 Uiso 1 1 calc R
C425 C 0.35789(12) 0.6565(4) 0.96432(13) 0.0365(14) Uani 1 1 d .
H42F H 0.3598 0.6063 0.9785 0.044 Uiso 1 1 calc R
C426 C 0.37541(11) 0.6597(3) 0.94650(12) 0.0272(12) Uani 1 1 d .
H42G H 0.3889 0.6105 0.9483 0.033 Uiso 1 1 calc R
C431 C 0.45030(10) 0.7491(3) 0.85133(11) 0.0208(11) Uani 1 1 d .
C432 C 0.42474(11) 0.7841(3) 0.83051(11) 0.0264(12) Uani 1 1 d .
H43A H 0.4070 0.7664 0.8325 0.032 Uiso 1 1 calc R
C433 C 0.42473(12) 0.8445(3) 0.80679(12) 0.0333(13) Uani 1 1 d .
H43B H 0.4071 0.8698 0.7932 0.040 Uiso 1 1 calc R
C434 C 0.45006(14) 0.8679(4) 0.80292(13) 0.0404(15) Uani 1 1 d .
H43C H 0.4500 0.9072 0.7862 0.048 Uiso 1 1 calc R
C435 C 0.47571(13) 0.8335(4) 0.82370(13) 0.0383(14) Uani 1 1 d .
H43D H 0.4933 0.8502 0.8212 0.046 Uiso 1 1 calc R
C436 C 0.47605(11) 0.7759(3) 0.84775(13) 0.0315(13) Uani 1 1 d .
H43E H 0.4939 0.7541 0.8620 0.038 Uiso 1 1 calc R
C441 C 0.48256(10) 0.6115(3) 0.89619(12) 0.0275(12) Uani 1 1 d .
C442 C 0.49917(11) 0.5981(4) 0.92713(14) 0.0387(14) Uani 1 1 d .
H44A H 0.4943 0.6299 0.9428 0.046 Uiso 1 1 calc R
C443 C 0.52286(13) 0.5386(4) 0.93539(17) 0.0551(18) Uani 1 1 d .
H44B H 0.5344 0.5310 0.9566 0.066 Uiso 1 1 calc R
C444 C 0.52960(14) 0.4910(4) 0.9130(2) 0.060(2) Uani 1 1 d .
H44C H 0.5457 0.4496 0.9188 0.072 Uiso 1 1 calc R
C445 C 0.51333(13) 0.5026(4) 0.88228(18) 0.0509(17) Uani 1 1 d .
H44D H 0.5182 0.4694 0.8669 0.061 Uiso 1 1 calc R
C446 C 0.48975(11) 0.5624(3) 0.87354(14) 0.0354(13) Uani 1 1 d .
H44E H 0.4785 0.5700 0.8522 0.042 Uiso 1 1 calc R
C511 C 0.36598(11) 0.2287(3) 0.93183(11) 0.0250(11) Uani 1 1 d .
C512 C 0.34024(11) 0.2645(4) 0.91126(12) 0.0325(13) Uani 1 1 d .
H51C H 0.3393 0.3281 0.9046 0.039 Uiso 1 1 calc R
C513 C 0.31618(12) 0.2080(4) 0.90056(14) 0.0477(16) Uani 1 1 d .
H51D H 0.2987 0.2334 0.8867 0.057 Uiso 1 1 calc R
C514 C 0.31714(15) 0.1149(4) 0.90977(15) 0.0550(18) Uani 1 1 d .
H51E H 0.3005 0.0764 0.9021 0.066 Uiso 1 1 calc R
C515 C 0.34232(14) 0.0785(4) 0.93005(15) 0.0494(16) Uani 1 1 d .
H51F H 0.3431 0.0147 0.9366 0.059 Uiso 1 1 calc R
C516 C 0.36668(12) 0.1346(3) 0.94104(13) 0.0375(14) Uani 1 1 d .
H51G H 0.3841 0.1088 0.9550 0.045 Uiso 1 1 calc R
C521 C 0.39274(10) 0.3619(3) 0.98033(11) 0.0223(11) Uani 1 1 d .
C522 C 0.37966(10) 0.3118(3) 0.99820(11) 0.0265(11) Uani 1 1 d .
H52C H 0.3715 0.2515 0.9915 0.032 Uiso 1 1 calc R
C523 C 0.37866(11) 0.3498(4) 1.02556(12) 0.0331(13) Uani 1 1 d .
H52D H 0.3697 0.3158 1.0375 0.040 Uiso 1 1 calc R
C524 C 0.39066(11) 0.4367(4) 1.03552(12) 0.0322(12) Uani 1 1 d .
H52E H 0.3901 0.4623 1.0544 0.039 Uiso 1 1 calc R
C525 C 0.40339(11) 0.4861(4) 1.01821(12) 0.0329(13) Uani 1 1 d .
H52F H 0.4114 0.5464 1.0250 0.039 Uiso 1 1 calc R
C526 C 0.40469(11) 0.4491(3) 0.99091(12) 0.0299(12) Uani 1 1 d .
H52G H 0.4138 0.4838 0.9793 0.036 Uiso 1 1 calc R
C531 C 0.45634(10) 0.2008(3) 0.88935(11) 0.0224(11) Uani 1 1 d .
C532 C 0.46772(10) 0.2460(3) 0.86913(12) 0.0276(12) Uani 1 1 d .
H53A H 0.4703 0.3124 0.8702 0.033 Uiso 1 1 calc R
C533 C 0.47514(11) 0.1940(4) 0.84766(12) 0.0329(13) Uani 1 1 d .
H53B H 0.4828 0.2251 0.8339 0.039 Uiso 1 1 calc R
C534 C 0.47162(12) 0.0978(4) 0.84590(13) 0.0382(14) Uani 1 1 d .
H53C H 0.4768 0.0630 0.8310 0.046 Uiso 1 1 calc R
C535 C 0.46053(12) 0.0517(3) 0.86564(13) 0.0382(14) Uani 1 1 d .
H53D H 0.4582 -0.0149 0.8646 0.046 Uiso 1 1 calc R
C536 C 0.45286(11) 0.1036(3) 0.88690(12) 0.0326(13) Uani 1 1 d .
H53E H 0.4450 0.0719 0.9003 0.039 Uiso 1 1 calc R
C541 C 0.48538(10) 0.2982(3) 0.94605(11) 0.0236(11) Uani 1 1 d .
C542 C 0.50970(11) 0.2510(3) 0.94447(13) 0.0346(13) Uani 1 1 d .
H54A H 0.5076 0.2054 0.9287 0.041 Uiso 1 1 calc R
C543 C 0.53667(11) 0.2707(4) 0.96581(13) 0.0371(14) Uani 1 1 d .
H54B H 0.5531 0.2396 0.9643 0.045 Uiso 1 1 calc R
C544 C 0.53998(11) 0.3351(4) 0.98922(12) 0.0352(13) Uani 1 1 d .
H54C H 0.5585 0.3476 1.0040 0.042 Uiso 1 1 calc R
C545 C 0.51618(11) 0.3815(3) 0.99113(12) 0.0336(13) Uani 1 1 d .
H54D H 0.5183 0.4255 1.0074 0.040 Uiso 1 1 calc R
C546 C 0.48906(11) 0.3637(3) 0.96931(11) 0.0271(12) Uani 1 1 d .
H54E H 0.4729 0.3972 0.9704 0.033 Uiso 1 1 calc R
C611 C 0.30809(10) 0.5542(3) 0.79960(12) 0.0240(11) Uani 1 1 d .
C612 C 0.29552(11) 0.5925(3) 0.77029(13) 0.0352(13) Uani 1 1 d .
H61C H 0.2957 0.5588 0.7525 0.042 Uiso 1 1 calc R
C613 C 0.28247(12) 0.6815(4) 0.76702(14) 0.0457(16) Uani 1 1 d .
H61E H 0.2743 0.7084 0.7469 0.055 Uiso 1 1 calc R
C614 C 0.28126(12) 0.7303(4) 0.79201(15) 0.0400(14) Uani 1 1 d .
H61F H 0.2721 0.7901 0.7894 0.048 Uiso 1 1 calc R
C615 C 0.29346(11) 0.6919(4) 0.82125(14) 0.0388(14) Uani 1 1 d .
H61G H 0.2926 0.7251 0.8389 0.047 Uiso 1 1 calc R
C616 C 0.30699(11) 0.6047(3) 0.82491(12) 0.0317(12) Uani 1 1 d .
H61H H 0.3156 0.5792 0.8452 0.038 Uiso 1 1 calc R
C621 C 0.29778(11) 0.3609(3) 0.81063(11) 0.0252(11) Uani 1 1 d .
C622 C 0.27063(11) 0.3913(4) 0.80747(13) 0.0365(13) Uani 1 1 d .
H62C H 0.2656 0.4558 0.8031 0.044 Uiso 1 1 calc R
C623 C 0.25034(12) 0.3280(4) 0.81064(14) 0.0436(15) Uani 1 1 d .
H62D H 0.2316 0.3497 0.8086 0.052 Uiso 1 1 calc R
C624 C 0.25709(12) 0.2355(4) 0.81668(13) 0.0388(14) Uani 1 1 d .
H62E H 0.2431 0.1926 0.8186 0.047 Uiso 1 1 calc R
C625 C 0.28439(12) 0.2039(4) 0.81995(13) 0.0425(15) Uani 1 1 d .
H62F H 0.2891 0.1392 0.8241 0.051 Uiso 1 1 calc R
C626 C 0.30483(11) 0.2660(3) 0.81722(13) 0.0371(14) Uani 1 1 d .
H62G H 0.3236 0.2442 0.8198 0.044 Uiso 1 1 calc R
C631 C 0.38373(10) 0.2664(3) 0.78112(11) 0.0244(11) Uani 1 1 d .
C632 C 0.37536(11) 0.2427(3) 0.74993(12) 0.0325(13) Uani 1 1 d .
H63A H 0.3692 0.2909 0.7347 0.039 Uiso 1 1 calc R
C633 C 0.37587(12) 0.1511(4) 0.74067(13) 0.0387(14) Uani 1 1 d .
H63B H 0.3701 0.1364 0.7192 0.046 Uiso 1 1 calc R
C634 C 0.38464(12) 0.0808(3) 0.76229(13) 0.0368(14) Uani 1 1 d .
H63C H 0.3845 0.0172 0.7558 0.044 Uiso 1 1 calc R
C635 C 0.39364(12) 0.1018(4) 0.79362(13) 0.0396(14) Uani 1 1 d .
H63D H 0.4002 0.0532 0.8087 0.047 Uiso 1 1 calc R
C636 C 0.39301(12) 0.1947(3) 0.80277(12) 0.0344(13) Uani 1 1 d .
H63E H 0.3990 0.2094 0.8243 0.041 Uiso 1 1 calc R
C641 C 0.41616(11) 0.4364(3) 0.78801(11) 0.0272(11) Uani 1 1 d .
C642 C 0.41940(13) 0.5325(4) 0.78448(12) 0.0368(14) Uani 1 1 d .
H64A H 0.4039 0.5739 0.7830 0.044 Uiso 1 1 calc R
C643 C 0.44478(15) 0.5687(4) 0.78302(14) 0.0512(17) Uani 1 1 d .
H64B H 0.4466 0.6345 0.7803 0.061 Uiso 1 1 calc R
C644 C 0.46725(14) 0.5095(5) 0.78542(15) 0.0576(19) Uani 1 1 d .
H64C H 0.4848 0.5344 0.7847 0.069 Uiso 1 1 calc R
C645 C 0.46451(12) 0.4140(4) 0.78888(14) 0.0471(16) Uani 1 1 d .
H64D H 0.4801 0.3732 0.7904 0.056 Uiso 1 1 calc R
C646 C 0.43910(11) 0.3774(4) 0.79021(12) 0.0374(14) Uani 1 1 d .
H64E H 0.4373 0.3114 0.7926 0.045 Uiso 1 1 calc R
P1 P 0.24500(4) 0.95828(10) 0.83031(4) 0.0431(4) Uani 1 1 d .
F11 F 0.23406(11) 1.0295(3) 0.80215(9) 0.1007(17) Uani 1 1 d .
F12 F 0.21388(8) 0.9664(3) 0.83256(11) 0.0839(14) Uani 1 1 d .
F13 F 0.25315(10) 0.8890(3) 0.85856(10) 0.0947(16) Uani 1 1 d .
F14 F 0.23371(9) 0.8712(2) 0.80748(9) 0.0764(13) Uani 1 1 d .
F15 F 0.25606(9) 1.0448(2) 0.85355(8) 0.0665(11) Uani 1 1 d .
F16 F 0.27438(10) 0.9535(3) 0.82648(15) 0.126(2) Uani 1 1 d .
P2 P 0.0000 0.23446(15) 0.7500 0.0423(6) Uani 1 2 d S
F21 F 0.03198(7) 0.2351(3) 0.74970(9) 0.0792(14) Uani 1 1 d .
F22 F 0.00847(17) 0.1985(5) 0.78714(18) 0.048(2) Uani 0.50 1 d P
F23 F -0.00993(14) 0.1280(4) 0.74114(19) 0.063(2) Uani 0.50 1 d P
F24 F -0.01163(16) 0.2662(8) 0.71718(19) 0.066(3) Uani 0.50 1 d P
F25 F 0.00695(15) 0.3398(4) 0.76456(19) 0.062(2) Uani 0.50 1 d P
P3 P 0.5000 0.0000 1.0000 0.0686(9) Uani 1 2 d S
F31 F 0.51023(15) -0.0985(4) 0.99340(12) 0.151(3) Uani 1 1 d .
F32 F 0.50201(15) -0.0353(4) 1.03212(14) 0.169(3) Uani 1 1 d .
F33 F 0.46798(13) -0.0252(5) 0.9857(2) 0.196(4) Uani 1 1 d .
C1S C 0.04329(15) 0.6216(5) 0.73977(17) 0.073(2) Uani 1 1 d .
H1SA H 0.0566 0.5873 0.7321 0.109 Uiso 1 1 calc R
H1SB H 0.0538 0.6467 0.7605 0.109 Uiso 1 1 calc R
H1SC H 0.0346 0.6737 0.7256 0.109 Uiso 1 1 calc R
C2S C 0.01976(13) 0.5550(4) 0.74141(15) 0.0496(16) Uani 1 1 d .
H2SA H 0.0100 0.5248 0.7210 0.059 Uiso 1 1 calc R
H2SB H 0.0280 0.5051 0.7571 0.059 Uiso 1 1 calc R
O1S O 0.0000 0.6117(4) 0.7500 0.0565(17) Uani 1 2 d S

loop_
_atom_site_aniso_label
_atom_site_aniso_U_11
_atom_site_aniso_U_22
_atom_site_aniso_U_33
_atom_site_aniso_U_23
_atom_site_aniso_U_13
_atom_site_aniso_U_12
Mo1 0.0202(2) 0.01952(19) 0.0179(2) 0.00044(17) 0.00792(18) -0.00059(17)
Mo2 0.0192(2) 0.01973(19) 0.0174(2) 0.00040(16) 0.00740(18) 0.00065(17)
Mo3 0.0180(2) 0.01973(19) 0.0189(2) 0.00036(17) 0.00739(18) 0.00051(17)
Mo4 0.0162(2) 0.01809(18) 0.0155(2) -0.00050(16) 0.00632(17) -0.00052(16)
Mo5 0.0150(2) 0.01811(18) 0.0151(2) -0.00036(15) 0.00559(17) 0.00010(16)
Mo6 0.0171(2) 0.01912(19) 0.0143(2) -0.00109(16) 0.00522(17) -0.00050(16)
S1 0.0214(7) 0.0219(5) 0.0205(6) 0.0012(5) 0.0091(5) 0.0030(5)
S2 0.0213(7) 0.0212(6) 0.0216(7) -0.0004(5) 0.0089(5) 0.0012(5)
S3 0.0236(7) 0.0233(6) 0.0193(7) -0.0013(5) 0.0077(5) -0.0032(5)
S4 0.0243(7) 0.0241(6) 0.0207(7) 0.0025(5) 0.0074(6) -0.0007(5)
S5 0.0248(7) 0.0227(6) 0.0219(7) 0.0024(5) 0.0081(6) -0.0010(5)
S6 0.0172(6) 0.0217(6) 0.0166(6) -0.0007(5) 0.0067(5) 0.0000(5)
S7 0.0196(6) 0.0211(6) 0.0184(6) -0.0016(5) 0.0078(5) -0.0002(5)
S8 0.0173(6) 0.0211(5) 0.0169(6) -0.0008(5) 0.0045(5) -0.0008(5)
S9 0.0221(7) 0.0206(6) 0.0196(7) -0.0016(5) 0.0070(5) -0.0021(5)
S10 0.0226(7) 0.0230(6) 0.0161(6) 0.0006(5) 0.0046(5) 0.0000(5)
P11 0.0268(8) 0.0217(6) 0.0217(7) 0.0009(5) 0.0104(6) 0.0009(5)
P12 0.0237(7) 0.0248(6) 0.0207(7) -0.0005(5) 0.0099(6) -0.0019(5)
P21 0.0218(7) 0.0254(6) 0.0192(7) 0.0009(5) 0.0081(6) 0.0010(5)
P22 0.0227(7) 0.0233(6) 0.0232(7) -0.0005(5) 0.0074(6) 0.0024(5)
P31 0.0193(7) 0.0265(6) 0.0274(8) -0.0004(5) 0.0096(6) 0.0017(5)
P32 0.0199(7) 0.0227(6) 0.0210(7) -0.0015(5) 0.0063(6) -0.0003(5)
P41 0.0197(7) 0.0210(6) 0.0226(7) -0.0015(5) 0.0101(6) 0.0006(5)
P42 0.0186(7) 0.0247(6) 0.0215(7) -0.0005(5) 0.0086(6) -0.0022(5)
P51 0.0192(7) 0.0233(6) 0.0187(7) 0.0013(5) 0.0079(6) -0.0005(5)
P52 0.0183(7) 0.0208(6) 0.0190(7) -0.0005(5) 0.0059(5) 0.0013(5)
P61 0.0203(7) 0.0245(6) 0.0179(7) -0.0012(5) 0.0041(5) -0.0007(5)
P62 0.0259(7) 0.0231(6) 0.0159(7) -0.0022(5) 0.0082(6) -0.0014(5)
C11 0.031(3) 0.022(2) 0.031(3) -0.006(2) 0.015(3) -0.003(2)
C12 0.035(3) 0.028(3) 0.029(3) 0.001(2) 0.020(3) -0.004(2)
C21 0.028(3) 0.027(2) 0.025(3) 0.006(2) 0.011(2) 0.000(2)
C22 0.031(3) 0.034(3) 0.025(3) 0.007(2) 0.009(2) 0.008(2)
C31 0.024(3) 0.027(3) 0.033(3) -0.003(2) 0.008(2) -0.003(2)
C32 0.017(3) 0.033(3) 0.025(3) -0.002(2) 0.004(2) -0.001(2)
C41 0.028(3) 0.022(2) 0.024(3) -0.002(2) 0.013(2) 0.000(2)
C42 0.022(3) 0.033(3) 0.030(3) -0.011(2) 0.010(2) -0.008(2)
C51 0.029(3) 0.024(2) 0.025(3) 0.007(2) 0.011(2) 0.002(2)
C52 0.029(3) 0.025(2) 0.028(3) 0.002(2) 0.014(2) 0.002(2)
C61 0.029(3) 0.034(3) 0.021(3) -0.004(2) 0.002(2) 0.000(2)
C62 0.036(3) 0.031(3) 0.016(3) 0.000(2) 0.008(2) 0.003(2)
C111 0.031(3) 0.026(2) 0.021(3) 0.001(2) 0.015(2) 0.001(2)
C112 0.036(3) 0.023(2) 0.031(3) 0.003(2) 0.010(3) 0.001(2)
C113 0.037(3) 0.038(3) 0.034(3) 0.006(3) 0.007(3) 0.006(3)
C114 0.048(4) 0.035(3) 0.024(3) 0.005(2) 0.013(3) 0.010(3)
C115 0.053(4) 0.022(3) 0.036(3) 0.002(2) 0.017(3) 0.001(3)
C116 0.032(3) 0.025(3) 0.030(3) -0.001(2) 0.006(3) -0.004(2)
C121 0.033(3) 0.021(2) 0.021(3) 0.001(2) 0.008(2) 0.001(2)
C122 0.034(3) 0.036(3) 0.033(3) -0.006(2) 0.011(3) 0.006(2)
C123 0.054(4) 0.051(3) 0.019(3) -0.008(3) 0.008(3) 0.014(3)
C124 0.064(5) 0.045(3) 0.025(3) -0.005(3) 0.021(3) 0.016(3)
C125 0.049(4) 0.035(3) 0.038(4) -0.002(3) 0.025(3) 0.004(3)
C126 0.036(3) 0.029(3) 0.030(3) -0.002(2) 0.015(3) 0.001(2)
C131 0.025(3) 0.040(3) 0.022(3) 0.000(2) 0.012(2) 0.001(2)
C132 0.030(3) 0.060(4) 0.034(4) -0.009(3) 0.011(3) -0.003(3)
C133 0.027(4) 0.099(5) 0.039(4) -0.015(4) 0.007(3) -0.010(4)
C134 0.021(3) 0.117(6) 0.034(4) 0.017(4) 0.012(3) 0.019(4)
C135 0.037(4) 0.069(4) 0.049(4) 0.025(3) 0.022(3) 0.021(3)
C136 0.025(3) 0.051(3) 0.044(4) 0.009(3) 0.016(3) 0.004(3)
C141 0.026(3) 0.031(3) 0.029(3) 0.001(2) 0.008(2) 0.005(2)
C142 0.034(3) 0.034(3) 0.034(3) -0.004(2) 0.012(3) 0.001(2)
C143 0.053(4) 0.047(4) 0.034(4) -0.017(3) 0.009(3) -0.002(3)
C144 0.064(5) 0.074(4) 0.023(3) -0.016(3) 0.015(3) 0.006(4)
C145 0.056(4) 0.077(4) 0.033(4) -0.009(3) 0.025(3) -0.013(4)
C146 0.046(4) 0.055(3) 0.025(3) -0.009(3) 0.019(3) -0.013(3)
C211 0.023(3) 0.032(3) 0.024(3) -0.004(2) 0.014(2) 0.002(2)
C212 0.031(3) 0.031(3) 0.027(3) -0.007(2) 0.015(3) -0.007(2)
C213 0.035(3) 0.040(3) 0.045(4) -0.008(3) 0.022(3) -0.006(3)
C214 0.025(3) 0.053(4) 0.047(4) -0.019(3) 0.006(3) -0.003(3)
C215 0.034(4) 0.057(4) 0.030(3) -0.010(3) 0.001(3) 0.006(3)
C216 0.032(3) 0.038(3) 0.029(3) 0.001(2) 0.009(3) -0.002(2)
C221 0.022(3) 0.033(3) 0.018(3) -0.002(2) 0.004(2) 0.002(2)
C222 0.034(3) 0.035(3) 0.037(3) 0.003(2) 0.018(3) 0.000(2)
C223 0.032(3) 0.043(3) 0.038(4) 0.003(3) 0.018(3) -0.006(3)
C226 0.029(4) 0.039(3) 0.091(5) -0.014(3) 0.028(4) 0.000(3)
C224 0.029(4) 0.061(4) 0.060(5) -0.010(3) 0.020(3) 0.008(3)
C225 0.035(4) 0.048(4) 0.140(8) -0.033(4) 0.036(5) 0.001(3)
C231 0.019(3) 0.031(3) 0.024(3) 0.000(2) 0.007(2) 0.003(2)
C232 0.027(3) 0.026(3) 0.028(3) -0.003(2) 0.007(2) 0.000(2)
C233 0.025(3) 0.042(3) 0.031(3) -0.001(2) 0.006(3) -0.007(2)
C234 0.026(3) 0.050(3) 0.031(3) 0.005(3) 0.006(3) -0.002(3)
C235 0.031(3) 0.041(3) 0.037(3) 0.007(3) 0.015(3) 0.010(3)
C236 0.026(3) 0.029(3) 0.026(3) 0.003(2) 0.008(2) 0.005(2)
C241 0.021(3) 0.026(3) 0.035(3) -0.003(2) -0.006(2) 0.006(2)
C242 0.038(4) 0.023(3) 0.080(5) 0.001(3) 0.001(3) 0.006(3)
C243 0.074(6) 0.031(4) 0.108(8) -0.014(4) -0.008(5) 0.000(3)
C244 0.075(6) 0.039(4) 0.102(8) -0.030(5) -0.027(5) 0.016(4)
C245 0.072(5) 0.066(5) 0.043(4) -0.025(4) -0.016(4) 0.044(4)
C246 0.048(4) 0.050(3) 0.033(4) -0.012(3) 0.000(3) 0.023(3)
C311 0.017(3) 0.033(3) 0.040(3) -0.002(2) 0.017(2) 0.002(2)
C312 0.028(3) 0.040(3) 0.042(4) 0.007(3) 0.019(3) 0.008(2)
C313 0.036(4) 0.039(3) 0.062(5) 0.014(3) 0.020(3) 0.008(3)
C314 0.037(4) 0.034(3) 0.089(6) 0.010(4) 0.028(4) 0.009(3)
C315 0.028(3) 0.037(3) 0.076(5) -0.015(3) 0.024(3) -0.003(3)
C316 0.026(3) 0.038(3) 0.049(4) -0.008(3) 0.019(3) 0.001(2)
C321 0.017(3) 0.035(3) 0.032(3) -0.003(2) 0.009(2) -0.003(2)
C322 0.025(3) 0.042(3) 0.041(4) 0.004(3) 0.013(3) 0.001(2)
C323 0.033(3) 0.044(3) 0.047(4) 0.010(3) 0.015(3) -0.009(3)
C324 0.033(4) 0.052(4) 0.039(4) 0.002(3) 0.013(3) -0.015(3)
C325 0.025(3) 0.053(3) 0.039(4) -0.003(3) 0.018(3) -0.001(3)
C326 0.027(3) 0.035(3) 0.037(3) 0.003(2) 0.011(3) -0.001(2)
C331 0.026(3) 0.024(2) 0.027(3) -0.002(2) 0.007(2) -0.006(2)
C332 0.033(3) 0.037(3) 0.030(3) -0.002(2) 0.010(3) 0.005(2)
C333 0.060(4) 0.047(3) 0.027(3) -0.009(3) 0.020(3) 0.002(3)
C334 0.047(4) 0.039(3) 0.050(4) -0.015(3) 0.032(3) -0.004(3)
C335 0.026(3) 0.035(3) 0.051(4) -0.014(3) 0.017(3) 0.003(2)
C336 0.025(3) 0.032(3) 0.031(3) -0.005(2) 0.007(2) -0.001(2)
C341 0.030(3) 0.022(2) 0.027(3) -0.004(2) 0.015(2) 0.000(2)
C342 0.027(3) 0.030(3) 0.043(4) -0.006(2) 0.014(3) -0.005(2)
C343 0.039(4) 0.034(3) 0.053(4) -0.005(3) 0.021(3) -0.014(3)
C344 0.053(4) 0.031(3) 0.049(4) 0.005(3) 0.030(3) -0.008(3)
C345 0.048(4) 0.031(3) 0.027(3) 0.008(2) 0.019(3) 0.006(3)
C346 0.040(3) 0.021(2) 0.029(3) -0.003(2) 0.017(3) 0.001(2)
C411 0.022(3) 0.025(2) 0.027(3) 0.001(2) 0.011(2) 0.002(2)
C412 0.034(3) 0.024(3) 0.038(3) 0.002(2) 0.005(3) 0.000(2)
C413 0.043(4) 0.043(3) 0.051(4) 0.009(3) -0.006(3) 0.006(3)
C414 0.050(4) 0.037(3) 0.055(4) 0.019(3) 0.005(3) 0.007(3)
C415 0.044(4) 0.027(3) 0.063(5) 0.009(3) 0.006(3) -0.005(3)
C416 0.036(3) 0.026(3) 0.040(3) 0.004(2) 0.004(3) -0.010(2)
C421 0.028(3) 0.024(2) 0.030(3) -0.005(2) 0.013(2) 0.001(2)
C422 0.050(4) 0.036(3) 0.061(4) 0.003(3) 0.031(4) 0.010(3)
C423 0.060(5) 0.047(4) 0.082(5) -0.003(4) 0.052(4) 0.014(3)
C424 0.050(4) 0.046(3) 0.062(5) -0.003(3) 0.041(4) -0.001(3)
C425 0.044(4) 0.039(3) 0.037(3) -0.003(3) 0.027(3) -0.005(3)
C426 0.026(3) 0.027(3) 0.035(3) -0.005(2) 0.018(3) 0.000(2)
C431 0.025(3) 0.020(2) 0.021(3) -0.0019(19) 0.012(2) -0.003(2)
C432 0.029(3) 0.028(3) 0.026(3) 0.002(2) 0.014(2) -0.005(2)
C433 0.040(4) 0.030(3) 0.026(3) 0.005(2) 0.006(3) -0.002(2)
C434 0.069(5) 0.036(3) 0.026(3) 0.004(2) 0.029(3) -0.010(3)
C435 0.044(4) 0.044(3) 0.041(4) 0.001(3) 0.032(3) -0.007(3)
C436 0.027(3) 0.033(3) 0.039(3) 0.002(2) 0.017(3) 0.002(2)
C441 0.017(3) 0.026(2) 0.040(3) 0.003(2) 0.011(2) -0.006(2)
C442 0.025(3) 0.046(3) 0.045(4) 0.016(3) 0.012(3) -0.004(3)
C443 0.028(4) 0.067(4) 0.064(5) 0.031(4) 0.008(3) 0.002(3)
C444 0.030(4) 0.053(4) 0.097(6) 0.025(4) 0.023(4) 0.011(3)
C445 0.036(4) 0.041(3) 0.086(6) 0.001(3) 0.034(4) 0.005(3)
C446 0.025(3) 0.036(3) 0.046(4) -0.002(3) 0.013(3) -0.002(2)
C511 0.028(3) 0.027(2) 0.022(3) -0.007(2) 0.012(2) -0.008(2)
C512 0.024(3) 0.046(3) 0.027(3) 0.001(2) 0.009(3) -0.002(2)
C513 0.028(3) 0.076(4) 0.038(4) -0.008(3) 0.010(3) -0.010(3)
C514 0.055(5) 0.061(4) 0.051(4) -0.018(3) 0.022(4) -0.036(4)
C515 0.057(4) 0.040(3) 0.055(4) -0.008(3) 0.024(4) -0.025(3)
C516 0.041(4) 0.036(3) 0.036(3) -0.001(2) 0.014(3) -0.011(3)
C521 0.017(3) 0.030(2) 0.020(3) 0.004(2) 0.007(2) 0.007(2)
C522 0.026(3) 0.028(3) 0.028(3) -0.001(2) 0.011(2) -0.003(2)
C523 0.034(3) 0.045(3) 0.026(3) 0.007(2) 0.018(3) 0.005(3)
C524 0.034(3) 0.043(3) 0.021(3) 0.000(2) 0.011(2) 0.007(3)
C525 0.039(3) 0.034(3) 0.027(3) -0.010(2) 0.013(3) -0.006(2)
C526 0.034(3) 0.032(3) 0.025(3) -0.004(2) 0.012(3) -0.003(2)
C531 0.020(3) 0.026(2) 0.020(3) -0.001(2) 0.006(2) 0.005(2)
C532 0.028(3) 0.027(3) 0.032(3) 0.002(2) 0.017(3) 0.007(2)
C533 0.033(3) 0.040(3) 0.034(3) 0.006(2) 0.021(3) 0.010(2)
C534 0.038(4) 0.045(3) 0.034(3) -0.007(3) 0.015(3) 0.014(3)
C535 0.053(4) 0.026(3) 0.040(4) -0.008(2) 0.022(3) -0.001(2)
C536 0.040(3) 0.028(3) 0.035(3) -0.005(2) 0.019(3) 0.001(2)
C541 0.021(3) 0.027(2) 0.021(3) 0.005(2) 0.005(2) 0.001(2)
C542 0.031(3) 0.035(3) 0.035(3) -0.004(2) 0.008(3) 0.004(2)
C543 0.017(3) 0.048(3) 0.040(4) 0.003(3) 0.003(3) 0.006(2)
C544 0.022(3) 0.044(3) 0.029(3) 0.006(3) -0.005(2) -0.005(2)
C545 0.037(3) 0.035(3) 0.021(3) 0.002(2) 0.000(3) -0.008(3)
C546 0.029(3) 0.029(3) 0.023(3) 0.000(2) 0.008(2) 0.001(2)
C611 0.016(3) 0.027(3) 0.028(3) 0.002(2) 0.006(2) -0.001(2)
C612 0.038(3) 0.036(3) 0.030(3) 0.008(2) 0.010(3) 0.003(2)
C613 0.044(4) 0.052(4) 0.038(4) 0.020(3) 0.010(3) 0.013(3)
C614 0.035(3) 0.031(3) 0.056(4) 0.011(3) 0.018(3) 0.007(2)
C615 0.029(3) 0.043(3) 0.044(4) -0.002(3) 0.012(3) 0.008(3)
C616 0.028(3) 0.035(3) 0.027(3) -0.001(2) 0.003(2) 0.006(2)
C621 0.025(3) 0.029(3) 0.019(3) -0.004(2) 0.004(2) -0.006(2)
C622 0.029(3) 0.032(3) 0.049(4) 0.003(3) 0.013(3) 0.003(2)
C623 0.031(3) 0.043(3) 0.064(4) 0.000(3) 0.025(3) -0.003(3)
C624 0.030(3) 0.043(3) 0.041(4) 0.000(3) 0.010(3) -0.010(3)
C625 0.040(4) 0.033(3) 0.046(4) 0.006(3) 0.004(3) -0.007(3)
C626 0.025(3) 0.033(3) 0.050(4) 0.005(3) 0.008(3) -0.002(2)
C631 0.025(3) 0.030(3) 0.022(3) -0.008(2) 0.013(2) -0.004(2)
C632 0.043(4) 0.031(3) 0.025(3) -0.003(2) 0.014(3) 0.002(2)
C633 0.047(4) 0.037(3) 0.027(3) -0.011(3) 0.006(3) -0.002(3)
C634 0.044(4) 0.021(3) 0.048(4) -0.013(2) 0.021(3) -0.001(2)
C635 0.052(4) 0.033(3) 0.038(4) 0.002(3) 0.021(3) 0.011(3)
C636 0.050(4) 0.033(3) 0.024(3) -0.002(2) 0.018(3) 0.003(3)
C641 0.035(3) 0.029(3) 0.017(3) -0.005(2) 0.008(2) -0.006(2)
C642 0.050(4) 0.036(3) 0.035(3) -0.013(2) 0.028(3) -0.013(3)
C643 0.073(5) 0.048(3) 0.049(4) -0.012(3) 0.042(4) -0.031(4)
C644 0.043(4) 0.089(5) 0.047(4) -0.009(4) 0.023(4) -0.030(4)
C645 0.028(3) 0.062(4) 0.054(4) 0.014(3) 0.018(3) 0.000(3)
C646 0.030(3) 0.048(3) 0.033(3) 0.010(3) 0.009(3) -0.001(3)
P1 0.0545(11) 0.0337(8) 0.0483(10) -0.0036(7) 0.0269(9) -0.0138(7)
F11 0.162(5) 0.066(3) 0.052(3) 0.012(2) 0.009(3) -0.046(3)
F12 0.058(3) 0.070(3) 0.130(4) -0.013(3) 0.042(3) -0.011(2)
F13 0.116(4) 0.059(2) 0.074(3) 0.024(2) -0.010(3) -0.030(2)
F14 0.120(4) 0.051(2) 0.083(3) -0.031(2) 0.068(3) -0.042(2)
F15 0.099(3) 0.045(2) 0.053(2) -0.0070(17) 0.024(2) -0.025(2)
F16 0.084(4) 0.098(3) 0.238(7) -0.066(4) 0.111(4) -0.041(3)
P2 0.0288(13) 0.0467(12) 0.0398(14) 0.000 -0.0025(10) 0.000
F21 0.032(2) 0.144(4) 0.052(3) -0.045(3) 0.0026(18) 0.017(2)
F22 0.037(5) 0.062(5) 0.038(5) 0.008(4) 0.004(3) 0.009(4)
F23 0.058(7) 0.064(4) 0.073(8) -0.034(4) 0.030(5) -0.017(3)
F24 0.026(4) 0.134(9) 0.036(5) 0.035(6) 0.008(4) -0.002(6)
F25 0.040(5) 0.043(4) 0.101(8) 0.005(4) 0.021(5) 0.008(3)
P3 0.067(2) 0.086(2) 0.070(2) 0.0477(16) 0.0444(17) 0.0474(16)
F31 0.239(7) 0.126(4) 0.097(4) 0.047(3) 0.068(4) 0.130(5)
F32 0.242(7) 0.190(5) 0.131(5) 0.118(4) 0.136(5) 0.161(5)
F33 0.085(5) 0.163(6) 0.307(11) 0.062(6) 0.029(6) 0.010(4)
C1S 0.067(5) 0.091(5) 0.071(5) -0.015(4) 0.038(4) -0.026(4)
C2S 0.046(4) 0.064(4) 0.045(4) -0.010(3) 0.024(3) -0.001(3)
O1S 0.061(4) 0.061(4) 0.058(4) 0.000 0.034(4) 0.000

loop_
_atom_type_symbol
_atom_type_description
_atom_type_scat_dispersion_real
_atom_type_scat_dispersion_imag
_atom_type_scat_source
C C 0.0033 0.0016 'International Tables Vol C Tables 4.2.6.8 and 6.1.1.4'
H H 0.0000 0.0000 'International Tables Vol C Tables 4.2.6.8 and 6.1.1.4'
F F 0.0171 0.0103 'International Tables Vol C Tables 4.2.6.8 and 6.1.1.4'
P P 0.1023 0.0942 'International Tables Vol C Tables 4.2.6.8 and 6.1.1.4'
S S 0.1246 0.1234 'International Tables Vol C Tables 4.2.6.8 and 6.1.1.4'
Mo Mo -1.6832 0.6857 'International Tables Vol C Tables 4.2.6.8 and 6.1.1.4'
O O 0.0106 0.0060 'International Tables Vol C Tables 4.2.6.8 and 6.1.1.4'

loop_
_geom_angle_atom_site_label_1
_geom_angle_atom_site_label_2
_geom_angle_atom_site_label_3
_geom_angle
_geom_angle_site_symmetry_1
_geom_angle_site_symmetry_3
Mo2 Mo1 Mo3 60.07(2) . .
S1 Mo1 Mo2 56.40(3) . .
S1 Mo1 Mo3 56.18(3) . .
S1 Mo1 P11 90.53(4) . .
S1 Mo1 P12 166.61(4) . .
S2 Mo1 Mo2 56.63(3) . .
S2 Mo1 Mo3 56.87(4) . .
S2 Mo1 S1 100.82(4) . .
S2 Mo1 P11 165.89(4) . .
S2 Mo1 P12 88.80(4) . .
S3 Mo1 Mo2 55.01(4) . .
S3 Mo1 Mo3 115.05(4) . .
S3 Mo1 S1 85.65(5) . .
S3 Mo1 S2 88.02(4) . .
S3 Mo1 P11 84.48(4) . .
S3 Mo1 P12 85.40(5) . .
S4 Mo1 Mo2 116.68(4) . .
S4 Mo1 Mo3 56.62(3) . .
S4 Mo1 S1 88.13(5) . .
S4 Mo1 S2 87.61(4) . .
S4 Mo1 S3 171.60(4) . .
S4 Mo1 P11 101.23(4) . .
S4 Mo1 P12 101.67(5) . .
P11 Mo1 Mo2 126.19(4) . .
P11 Mo1 Mo3 137.24(4) . .
P11 Mo1 P12 78.71(4) . .
P12 Mo1 Mo2 124.51(4) . .
P12 Mo1 Mo3 137.08(3) . .
C525 C524 C523 119.9(5) . .
Mo1 Mo2 Mo3 60.05(3) . .
S1 Mo2 Mo1 56.81(3) . .
S1 Mo2 Mo3 56.28(4) . .
S1 Mo2 S2 101.07(5) . .
S1 Mo2 S5 87.39(5) . .
S1 Mo2 P21 90.53(4) . .
S1 Mo2 P22 168.22(4) . .
S2 Mo2 Mo1 56.52(4) . .
S2 Mo2 Mo3 56.83(4) . .
S2 Mo2 P21 163.76(4) . .
S2 Mo2 P22 89.53(5) . .
S3 Mo2 Mo1 56.94(4) . .
S3 Mo2 Mo3 116.95(4) . .
S3 Mo2 S1 87.10(5) . .
S3 Mo2 S2 89.20(5) . .
S3 Mo2 S5 171.81(5) . .
S3 Mo2 P21 102.82(4) . .
S3 Mo2 P22 98.27(5) . .
S5 Mo2 Mo1 114.89(4) . .
S5 Mo2 Mo3 54.86(3) . .
S5 Mo2 S2 85.91(4) . .
S5 Mo2 P21 83.29(4) . .
S5 Mo2 P22 88.27(5) . .
P21 Mo2 Mo1 139.51(4) . .
P21 Mo2 Mo3 124.02(4) . .
P21 Mo2 P22 78.08(5) . .
P22 Mo2 Mo1 134.73(4) . .
P22 Mo2 Mo3 128.36(4) . .
Mo1 Mo3 Mo2 59.88(2) . .
S1 Mo3 Mo1 56.81(4) . .
S1 Mo3 Mo2 56.51(3) . .
S1 Mo3 S2 100.91(4) . .
S1 Mo3 P31 86.55(4) . .
S1 Mo3 P32 163.01(4) . .
S2 Mo3 Mo1 56.34(3) . .
S2 Mo3 Mo2 56.41(4) . .
S2 Mo3 P31 170.40(4) . .
S2 Mo3 P32 94.26(4) . .
S4 Mo3 Mo1 55.26(4) . .
S4 Mo3 Mo2 115.14(4) . .
S4 Mo3 S1 87.67(5) . .
S4 Mo3 S2 86.42(5) . .
S4 Mo3 P31 87.88(5) . .
S4 Mo3 P32 85.66(5) . .
S5 Mo3 Mo1 116.97(4) . .
S5 Mo3 Mo2 57.11(4) . .
S5 Mo3 S1 88.99(5) . .
S5 Mo3 S2 87.05(5) . .
S5 Mo3 S4 171.97(5) . .
S5 Mo3 P31 99.21(5) . .
S5 Mo3 P32 99.47(5) . .
P31 Mo3 Mo1 125.38(4) . .
P31 Mo3 Mo2 133.18(4) . .
P32 Mo3 Mo1 129.11(4) . .
P32 Mo3 Mo2 140.19(3) . .
P32 Mo3 P31 77.60(4) . .
C524 C525 C526 120.7(5) . .
Mo6 Mo4 Mo5 59.64(3) . .
S6 Mo4 Mo5 56.71(3) . .
S6 Mo4 Mo6 57.01(3) . .
S6 Mo4 P41 94.94(5) . .
S6 Mo4 P42 167.93(4) . .
S7 Mo4 Mo5 55.65(4) . .
S7 Mo4 Mo6 56.10(4) . .
S7 Mo4 S6 100.65(5) . .
S7 Mo4 S8 85.95(4) . .
S7 Mo4 P41 163.28(4) . .
S7 Mo4 P42 89.01(5) . .
S8 Mo4 Mo5 55.40(3) . .
S8 Mo4 Mo6 115.04(4) . .
S8 Mo4 S6 87.34(5) . .
S8 Mo4 P41 88.77(5) . .
S8 Mo4 P42 86.14(5) . .
S10 Mo4 Mo5 116.37(3) . .
S10 Mo4 Mo6 56.74(4) . .
S10 Mo4 S6 88.93(5) . .
S10 Mo4 S7 87.30(5) . .
S10 Mo4 S8 171.56(4) . .
S10 Mo4 P41 99.10(4) . .
S10 Mo4 P42 98.82(5) . .
P41 Mo4 Mo5 131.79(4) . .
P41 Mo4 Mo6 139.81(4) . .
P42 Mo4 Mo5 125.97(4) . .
P42 Mo4 Mo6 135.06(4) . .
P42 Mo4 P41 74.79(5) . .
Mo6 Mo5 Mo4 59.699(15) . .
S6 Mo5 Mo4 55.94(3) . .
S6 Mo5 Mo6 56.81(3) . .
S6 Mo5 P51 94.20(5) . .
S6 Mo5 P52 169.61(4) . .
S7 Mo5 Mo4 55.90(3) . .
S7 Mo5 Mo6 56.19(4) . .
S7 Mo5 S6 100.22(4) . .
S7 Mo5 P51 165.07(4) . .
S7 Mo5 P52 87.14(4) . .
S8 Mo5 Mo4 56.06(4) . .
S8 Mo5 Mo6 115.75(4) . .
S8 Mo5 S6 87.26(5) . .
S8 Mo5 S7 86.53(5) . .
S8 Mo5 S9 171.26(4) . .
S8 Mo5 P51 98.09(5) . .
S8 Mo5 P52 100.58(5) . .
S9 Mo5 Mo4 115.22(4) . .
S9 Mo5 Mo6 55.55(4) . .
S9 Mo5 S6 86.63(5) . .
S9 Mo5 S7 88.42(5) . .
S9 Mo5 P51 88.58(5) . .
S9 Mo5 P52 86.26(5) . .
P51 Mo5 Mo4 137.84(3) . .
P51 Mo5 Mo6 131.79(4) . .
P52 Mo5 Mo4 134.28(4) . .
P52 Mo5 Mo6 123.87(3) . .
P52 Mo5 P51 78.07(4) . .
C525 C526 C521 120.6(5) . .
Mo5 Mo6 Mo4 60.66(3) . .
S6 Mo6 Mo4 56.33(3) . .
S6 Mo6 Mo5 56.91(4) . .
S6 Mo6 P61 94.63(5) . .
S6 Mo6 P62 171.58(4) . .
S7 Mo6 Mo4 56.24(3) . .
S7 Mo6 Mo5 56.08(3) . .
S7 Mo6 S6 100.22(5) . .
S7 Mo6 S10 86.18(4) . .
S7 Mo6 P61 162.14(4) . .
S7 Mo6 P62 86.18(5) . .
S9 Mo6 Mo4 116.78(4) . .
S9 Mo6 Mo5 56.14(3) . .
S9 Mo6 S6 87.06(5) . .
S9 Mo6 S7 88.74(4) . .
S9 Mo6 S10 171.59(5) . .
S9 Mo6 P61 101.98(4) . .
S9 Mo6 P62 98.63(5) . .
S10 Mo6 Mo4 54.82(4) . .
S10 Mo6 Mo5 115.47(3) . .
S10 Mo6 S6 87.26(4) . .
S10 Mo6 P61 84.66(4) . .
S10 Mo6 P62 87.72(4) . .
P61 Mo6 Mo4 127.64(3) . .
P61 Mo6 Mo5 141.74(3) . .
P62 Mo6 Mo4 125.03(4) . .
P62 Mo6 Mo5 131.49(4) . .
P62 Mo6 P61 78.17(5) . .
Mo2 S1 Mo1 66.79(4) . .
Mo3 S1 Mo1 67.01(4) . .
Mo3 S1 Mo2 67.21(4) . .
C532 C531 P52 119.3(3) . .
C536 C531 C532 117.9(4) . .
C536 C531 P52 122.7(4) . .
Mo1 S2 Mo2 66.85(3) . .
Mo1 S2 Mo3 66.79(3) . .
Mo2 S2 Mo3 66.76(4) . .
C533 C532 C531 120.0(4) . .
Mo2 S3 Mo1 68.05(4) . .
Mo1 S4 Mo3 68.12(4) . .
C534 C533 C532 120.8(5) . .
Mo3 S5 Mo2 68.03(4) . .
Mo4 S6 Mo5 67.35(4) . .
Mo4 S6 Mo6 66.66(4) . .
Mo6 S6 Mo5 66.29(4) . .
C533 C534 C535 120.3(5) . .
Mo5 S7 Mo4 68.46(4) . .
Mo5 S7 Mo6 67.73(4) . .
Mo6 S7 Mo4 67.67(4) . .
Mo5 S8 Mo4 68.54(4) . .
C536 C535 C534 119.0(5) . .
Mo6 S9 Mo5 68.31(4) . .
Mo4 S10 Mo6 68.44(3) . .
C535 C536 C531 122.0(5) . .
C11 P11 Mo1 104.44(15) . .
C11 P11 C111 103.8(2) . .
C111 P11 Mo1 125.24(16) . .
C121 P11 Mo1 111.99(15) . .
C121 P11 C11 106.7(2) . .
C121 P11 C111 103.2(2) . .
C12 P12 Mo1 107.17(16) . .
C131 P12 Mo1 113.28(16) . .
C131 P12 C12 105.1(2) . .
C141 P12 Mo1 124.60(17) . .
C141 P12 C12 104.1(2) . .
C141 P12 C131 100.9(2) . .
C542 C541 P52 121.3(4) . .
C546 C541 C542 118.6(5) . .
C546 C541 P52 120.1(4) . .
C21 P21 Mo2 104.44(16) . .
C211 P21 Mo2 122.15(16) . .
C211 P21 C21 103.1(2) . .
C221 P21 Mo2 114.94(16) . .
C221 P21 C21 106.9(2) . .
C221 P21 C211 103.9(2) . .
C543 C542 C541 120.2(5) . .
C22 P22 Mo2 108.97(16) . .
C231 P22 Mo2 121.85(16) . .
C231 P22 C22 101.4(2) . .
C241 P22 Mo2 112.22(16) . .
C241 P22 C22 106.4(2) . .
C241 P22 C231 104.7(2) . .
C31 P31 Mo3 108.17(16) . .
C311 P31 Mo3 112.78(16) . .
C311 P31 C31 107.0(2) . .
C311 P31 C321 103.8(2) . .
C321 P31 Mo3 122.47(17) . .
C321 P31 C31 101.3(2) . .
C544 C543 C542 120.7(5) . .
C32 P32 Mo3 103.90(16) . .
C32 P32 C331 106.1(2) . .
C32 P32 C341 105.0(2) . .
C331 P32 Mo3 119.48(16) . .
C331 P32 C341 101.3(2) . .
C341 P32 Mo3 119.60(16) . .
C41 P41 Mo4 104.64(15) . .
C411 P41 Mo4 120.74(16) . .
C411 P41 C41 105.6(2) . .
C411 P41 C421 101.7(2) . .
C421 P41 Mo4 118.08(15) . .
C421 P41 C41 104.5(2) . .
C543 C544 C545 119.7(5) . .
C42 P42 Mo4 110.45(15) . .
C431 P42 Mo4 121.87(16) . .
C431 P42 C42 100.4(2) . .
C441 P42 Mo4 110.75(15) . .
C441 P42 C42 107.4(2) . .
C441 P42 C431 104.7(2) . .
C51 P51 Mo5 106.96(16) . .
C511 P51 Mo5 114.59(16) . .
C511 P51 C51 104.5(2) . .
C511 P51 C521 103.2(2) . .
C521 P51 Mo5 125.33(16) . .
C521 P51 C51 99.5(2) . .
C544 C545 C546 120.0(5) . .
C531 P52 Mo5 119.03(16) . .
C531 P52 C541 102.5(2) . .
C531 P52 C52 103.3(2) . .
C541 P52 Mo5 120.66(15) . .
C541 P52 C52 101.9(2) . .
C52 P52 Mo5 106.91(16) . .
C611 P61 Mo6 114.95(16) . .
C611 P61 C61 105.5(2) . .
C621 P61 Mo6 121.88(16) . .
C621 P61 C611 103.6(2) . .
C621 P61 C61 101.8(2) . .
C61 P61 Mo6 107.27(17) . .
C541 C546 C545 120.9(5) . .
C631 P62 Mo6 122.10(16) . .
C631 P62 C62 103.1(2) . .
C62 P62 Mo6 105.35(16) . .
C641 P62 Mo6 114.45(16) . .
C641 P62 C631 103.0(2) . .
C641 P62 C62 107.6(2) . .
C12 C11 P11 107.3(3) . .
C612 C611 P61 122.2(4) . .
C612 C611 C616 118.6(4) . .
C616 C611 P61 119.2(4) . .
C611 C612 C613 119.5(5) . .
C11 C12 P12 110.6(3) . .
C614 C613 C612 121.5(5) . .
C613 C614 C615 119.3(5) . .
C22 C21 P21 108.2(3) . .
C614 C615 C616 119.9(5) . .
C21 C22 P22 112.5(3) . .
C611 C616 C615 121.2(5) . .
C622 C621 P61 122.9(4) . .
C622 C621 C626 119.2(5) . .
C626 C621 P61 117.9(4) . .
C32 C31 P31 114.1(3) . .
C621 C622 C623 120.2(5) . .
C624 C623 C622 120.6(5) . .
C31 C32 P32 109.8(3) . .
C623 C624 C625 119.8(5) . .
C42 C41 P41 110.8(3) . .
C626 C625 C624 120.3(5) . .
C625 C626 C621 119.9(5) . .
C41 C42 P42 113.2(3) . .
C632 C631 P62 120.6(4) . .
C636 C631 P62 121.3(4) . .
C636 C631 C632 118.0(4) . .
C633 C632 C631 121.3(5) . .
C52 C51 P51 110.3(3) . .
C634 C633 C632 120.1(5) . .
C51 C52 P52 108.9(3) . .
C633 C634 C635 120.3(5) . .
C634 C635 C636 119.1(5) . .
C62 C61 P61 110.4(3) . .
C631 C636 C635 121.1(5) . .
C61 C62 P62 106.7(3) . .
C642 C641 P62 121.1(4) . .
C646 C641 P62 120.3(4) . .
C646 C641 C642 118.4(5) . .
C643 C642 C641 121.0(6) . .
C112 C111 P11 120.7(4) . .
C112 C111 C116 118.3(5) . .
C116 C111 P11 121.0(4) . .
C644 C643 C642 119.8(6) . .
C111 C112 C113 120.8(5) . .
C643 C644 C645 120.2(6) . .
C114 C113 C112 120.5(5) . .
C644 C645 C646 120.2(6) . .
C115 C114 C113 119.2(5) . .
C645 C646 C641 120.4(5) . .
C114 C115 C116 120.6(5) . .
F11 P1 F12 86.7(3) . .
F11 P1 F14 90.9(2) . .
F11 P1 F15 89.8(2) . .
F12 P1 F14 88.5(2) . .
F12 P1 F15 90.9(2) . .
F13 P1 F11 174.8(3) . .
F13 P1 F12 88.1(3) . .
F13 P1 F14 89.4(2) . .
F13 P1 F15 89.9(2) . .
F14 P1 F15 179.0(2) . .
F16 P1 F11 90.1(3) . .
F16 P1 F12 176.9(3) . .
F16 P1 F13 95.0(3) . .
F16 P1 F14 91.1(2) . .
F16 P1 F15 89.6(2) . .
C115 C116 C111 120.6(5) . .
C122 C121 P11 122.6(4) . .
C122 C121 C126 118.7(5) . .
C126 C121 P11 118.5(4) . .
C123 C122 C121 120.4(5) . .
C124 C123 C122 120.3(6) . .
F21 P2 F21 179.3(4) 2_556 .
F21 P2 F22 96.5(3) 2_556 2_556
F21 P2 F22 83.7(3) . 2_556
F21 P2 F22 83.7(3) 2_556 .
F21 P2 F22 96.5(3) . .
F21 P2 F23 77.8(3) 2_556 .
F21 P2 F23 102.9(3) . .
F21 P2 F23 102.9(3) 2_556 2_556
F21 P2 F23 77.8(3) . 2_556
F21 P2 F25 86.0(3) 2_556 2_556
F21 P2 F25 93.4(3) . 2_556
F21 P2 F25 93.4(3) 2_556 .
F21 P2 F25 86.0(3) . .
F22 P2 F22 144.8(6) 2_556 .
F23 P2 F22 60.7(4) . 2_556
F23 P2 F22 85.3(4) 2_556 2_556
F23 P2 F22 85.3(4) . .
F23 P2 F22 60.7(4) 2_556 .
F23 P2 F23 37.9(5) . 2_556
F23 P2 F25 139.7(4) . 2_556
F23 P2 F25 167.8(5) 2_556 2_556
F23 P2 F25 167.8(5) . .
F23 P2 F25 139.7(4) 2_556 .
F24 P2 F21 88.4(3) . 2_556
F24 P2 F21 91.4(3) 2_556 2_556
F24 P2 F21 91.4(3) . .
F24 P2 F21 88.4(3) 2_556 .
F24 P2 F22 36.2(4) . 2_556
F24 P2 F22 172.1(5) 2_556 2_556
F24 P2 F22 172.1(5) . .
F24 P2 F22 36.2(4) 2_556 .
F24 P2 F23 93.0(5) . .
F24 P2 F23 121.5(6) 2_556 .
F24 P2 F23 121.5(6) . 2_556
F24 P2 F23 93.0(5) 2_556 2_556
F24 P2 F24 144.6(10) . 2_556
F24 P2 F25 49.5(5) . 2_556
F24 P2 F25 95.2(6) 2_556 2_556
F24 P2 F25 95.2(6) . .
F24 P2 F25 49.5(5) 2_556 .
F25 P2 F22 85.4(4) 2_556 2_556
F25 P2 F22 129.6(4) . 2_556
F25 P2 F22 129.6(4) 2_556 .
F25 P2 F22 85.4(4) . .
F25 P2 F25 46.2(6) 2_556 .
C123 C124 C125 120.6(5) . .
F23 F22 P2 56.9(4) 2_556 .
F24 F22 P2 60.8(7) 2_556 .
F24 F22 F23 111.6(9) 2_556 2_556
C124 C125 C126 119.3(5) . .
P2 F23 F22 62.4(4) . 2_556
F23 F23 P2 71.1(2) 2_556 .
F23 F23 F22 109.0(9) 2_556 2_556
F22 F24 P2 83.0(8) 2_556 .
F22 F24 F25 152.2(10) 2_556 2_556
F25 F24 P2 70.8(5) 2_556 .
C125 C126 C121 120.8(5) . .
F24 F25 P2 59.7(4) 2_556 .
F25 F25 P2 66.9(3) 2_556 .
F25 F25 F24 125.7(5) 2_556 2_556
F31 P3 F31 180.0(4) 5_657 .
F32 P3 F31 88.7(3) 5_657 5_657
F32 P3 F31 91.3(3) . 5_657
F32 P3 F31 91.3(3) 5_657 .
F32 P3 F31 88.7(3) . .
F32 P3 F32 180.000(5) 5_657 .
F32 P3 F33 87.3(4) 5_657 .
F32 P3 F33 92.7(4) . .
F32 P3 F33 92.7(4) 5_657 5_657
F32 P3 F33 87.3(4) . 5_657
F33 P3 F31 86.2(4) . 5_657
F33 P3 F31 93.8(4) 5_657 5_657
F33 P3 F31 93.8(4) . .
F33 P3 F31 86.2(4) 5_657 .
F33 P3 F33 180.0(8) . 5_657
C132 C131 P12 123.5(4) . .
C132 C131 C136 118.2(5) . .
C136 C131 P12 118.3(4) . .
C133 C132 C131 120.4(6) . .
C134 C133 C132 120.8(6) . .
C135 C134 C133 119.4(6) . .
C134 C135 C136 120.5(6) . .
O1S C2S C1S 106.0(5) . .
C135 C136 C131 120.6(6) . .
C2S O1S C2S 111.3(6) . 2_556
C142 C141 P12 121.6(4) . .
C142 C141 C146 119.1(5) . .
C146 C141 P12 119.1(4) . .
C141 C142 C143 120.1(5) . .
C144 C143 C142 119.8(5) . .
C145 C144 C143 120.4(5) . .
C146 C145 C144 119.7(6) . .
C145 C146 C141 120.8(5) . .
C212 C211 P21 119.3(4) . .
C212 C211 C216 117.7(5) . .
C216 C211 P21 122.9(4) . .
C213 C212 C211 120.1(5) . .
C214 C213 C212 121.1(5) . .
C213 C214 C215 120.0(5) . .
C214 C215 C216 119.9(6) . .
C215 C216 C211 121.2(5) . .
C222 C221 P21 122.7(4) . .
C222 C221 C226 117.7(5) . .
C226 C221 P21 119.4(4) . .
C221 C222 C223 121.4(5) . .
C224 C223 C222 120.6(5) . .
C225 C226 C221 121.0(5) . .
C223 C224 C225 118.4(5) . .
C226 C225 C224 120.9(6) . .
C232 C231 P22 118.5(4) . .
C236 C231 P22 123.5(4) . .
C236 C231 C232 117.9(4) . .
C233 C232 C231 120.5(5) . .
C234 C233 C232 120.5(5) . .
C235 C234 C233 120.1(5) . .
C234 C235 C236 120.0(5) . .
C235 C236 C231 120.9(5) . .
C242 C241 P22 120.7(5) . .
C246 C241 P22 119.6(4) . .
C246 C241 C242 119.5(5) . .
C243 C242 C241 120.0(7) . .
C244 C243 C242 120.8(8) . .
C243 C244 C245 120.3(7) . .
C244 C245 C246 120.3(7) . .
C241 C246 C245 118.9(7) . .
C312 C311 P31 121.9(4) . .
C312 C311 C316 118.9(5) . .
C316 C311 P31 119.1(4) . .
C313 C312 C311 120.8(5) . .
C314 C313 C312 120.1(6) . .
C313 C314 C315 120.3(5) . .
C314 C315 C316 120.9(6) . .
C315 C316 C311 118.9(6) . .
C322 C321 P31 117.7(4) . .
C326 C321 P31 123.4(4) . .
C326 C321 C322 118.7(5) . .
C323 C322 C321 120.4(5) . .
C322 C323 C324 120.4(5) . .
C325 C324 C323 119.5(5) . .
C324 C325 C326 121.0(5) . .
C325 C326 C321 119.9(5) . .
C332 C331 P32 122.7(4) . .
C332 C331 C336 119.0(5) . .
C336 C331 P32 118.1(4) . .
C331 C332 C333 119.1(5) . .
C334 C333 C332 121.2(5) . .
C333 C334 C335 119.9(5) . .
C334 C335 C336 119.7(5) . .
C335 C336 C331 121.0(5) . .
C342 C341 P32 122.1(4) . .
C342 C341 C346 118.7(4) . .
C346 C341 P32 119.2(4) . .
C341 C342 C343 120.6(5) . .
C342 C343 C344 119.8(5) . .
C345 C344 C343 119.6(5) . .
C344 C345 C346 120.6(5) . .
C345 C346 C341 120.6(5) . .
C412 C411 P41 117.3(4) . .
C412 C411 C416 118.9(5) . .
C416 C411 P41 123.5(4) . .
C411 C412 C413 120.7(5) . .
C412 C413 C414 120.0(6) . .
C415 C414 C413 119.4(5) . .
C414 C415 C416 120.9(5) . .
C415 C416 C411 120.1(5) . .
C422 C421 P41 122.3(4) . .
C426 C421 P41 119.3(4) . .
C426 C421 C422 118.3(5) . .
C423 C422 C421 120.4(5) . .
C424 C423 C422 120.8(5) . .
C425 C424 C423 119.2(5) . .
C424 C425 C426 120.2(5) . .
C421 C426 C425 121.0(5) . .
C432 C431 P42 119.2(4) . .
C432 C431 C436 118.4(4) . .
C436 C431 P42 122.2(4) . .
C431 C432 C433 120.9(5) . .
C434 C433 C432 120.2(5) . .
C433 C434 C435 119.2(5) . .
C436 C435 C434 121.1(5) . .
C435 C436 C431 120.2(5) . .
C442 C441 P42 122.0(4) . .
C442 C441 C446 118.8(5) . .
C446 C441 P42 118.9(4) . .
C441 C442 C443 120.5(6) . .
C444 C443 C442 120.1(6) . .
C443 C444 C445 120.4(6) . .
C444 C445 C446 120.4(6) . .
C445 C446 C441 119.9(6) . .
C512 C511 P51 118.6(4) . .
C512 C511 C516 118.3(5) . .
C516 C511 P51 123.1(4) . .
C513 C512 C511 120.4(5) . .
C512 C513 C514 120.9(6) . .
C515 C514 C513 119.6(6) . .
C514 C515 C516 120.1(6) . .
C515 C516 C511 120.8(6) . .
C526 C521 P51 121.0(4) . .
C526 C521 C522 118.4(4) . .
C522 C521 P51 120.3(4) . .
C523 C522 C521 120.2(5) . .
C524 C523 C522 120.2(5) . .

loop_
_geom_bond_atom_site_label_1
_geom_bond_atom_site_label_2
_geom_bond_distance
_geom_bond_site_symmetry_2
Mo1 Mo2 2.6610(9) .
Mo1 Mo3 2.6655(10) .
Mo1 S1 2.4231(13) .
Mo1 S2 2.4139(15) .
Mo1 S3 2.4043(15) .
Mo1 S4 2.3603(15) .
Mo1 P11 2.5458(17) .
Mo1 P12 2.5624(14) .
C524 C525 1.370(7) .
Mo2 Mo3 2.6660(10) .
Mo2 S1 2.4116(14) .
Mo2 S2 2.4168(14) .
Mo2 S3 2.3505(14) .
Mo2 S5 2.4141(14) .
Mo2 P21 2.5352(15) .
Mo2 P22 2.5390(15) .
Mo3 S1 2.4053(15) .
Mo3 S2 2.4286(14) .
Mo3 S4 2.3984(14) .
Mo3 S5 2.3509(14) .
Mo3 P31 2.5650(15) .
Mo3 P32 2.5433(15) .
C525 C526 1.382(7) .
Mo4 Mo5 2.6961(12) .
Mo4 Mo6 2.6704(10) .
Mo4 S6 2.4203(13) .
Mo4 S7 2.4001(13) .
Mo4 S8 2.4034(14) .
Mo4 S10 2.3469(15) .
Mo4 P41 2.5655(15) .
Mo4 P42 2.5646(14) .
Mo5 Mo6 2.6688(10) .
Mo5 S6 2.4421(13) .
Mo5 S7 2.3931(13) .
Mo5 S8 2.3847(14) .
Mo5 S9 2.3850(14) .
Mo5 P51 2.6012(14) .
Mo5 P52 2.5873(14) .
Mo6 S6 2.4393(13) .
Mo6 S7 2.3961(15) .
Mo6 S9 2.3683(15) .
Mo6 S10 2.4009(15) .
Mo6 P61 2.5885(15) .
Mo6 P62 2.5540(14) .
C531 C532 1.400(6) .
C531 C536 1.391(6) .
C532 C533 1.381(6) .
C533 C534 1.374(7) .
C534 C535 1.380(7) .
C535 C536 1.379(7) .
P11 C11 1.825(5) .
P11 C111 1.827(5) .
P11 C121 1.817(5) .
P12 C12 1.834(5) .
P12 C131 1.827(5) .
P12 C141 1.818(5) .
C541 C542 1.404(7) .
C541 C546 1.381(6) .
P21 C21 1.833(5) .
P21 C211 1.830(5) .
P21 C221 1.825(5) .
C542 C543 1.384(7) .
P22 C22 1.850(5) .
P22 C231 1.826(5) .
P22 C241 1.818(5) .
P31 C31 1.855(5) .
P31 C311 1.823(5) .
P31 C321 1.832(5) .
C543 C544 1.377(7) .
P32 C32 1.824(5) .
P32 C331 1.827(5) .
P32 C341 1.832(5) .
P41 C41 1.833(5) .
P41 C411 1.821(5) .
P41 C421 1.821(5) .
C544 C545 1.381(7) .
P42 C42 1.865(5) .
P42 C431 1.825(5) .
P42 C441 1.818(5) .
P51 C51 1.842(5) .
P51 C511 1.831(5) .
P51 C521 1.831(5) .
C545 C546 1.392(7) .
P52 C531 1.824(5) .
P52 C541 1.836(5) .
P52 C52 1.843(5) .
P61 C611 1.824(5) .
P61 C621 1.824(5) .
P61 C61 1.845(5) .
P62 C631 1.832(5) .
P62 C62 1.838(5) .
P62 C641 1.817(5) .
C11 C12 1.533(6) .
C611 C612 1.383(7) .
C611 C616 1.384(7) .
C612 C613 1.404(7) .
C613 C614 1.360(8) .
C614 C615 1.379(8) .
C21 C22 1.538(6) .
C615 C616 1.390(7) .
C621 C622 1.373(7) .
C621 C626 1.397(6) .
C31 C32 1.531(6) .
C622 C623 1.395(7) .
C623 C624 1.359(7) .
C624 C625 1.384(7) .
C41 C42 1.535(6) .
C625 C626 1.382(7) .
C631 C632 1.388(7) .
C631 C636 1.384(7) .
C632 C633 1.371(6) .
C51 C52 1.520(6) .
C633 C634 1.367(7) .
C634 C635 1.383(7) .
C635 C636 1.388(7) .
C61 C62 1.539(7) .
C641 C642 1.388(7) .
C641 C646 1.388(7) .
C642 C643 1.383(7) .
C111 C112 1.383(7) .
C111 C116 1.400(6) .
C643 C644 1.369(9) .
C112 C113 1.383(7) .
C644 C645 1.376(8) .
C113 C114 1.383(7) .
C645 C646 1.385(7) .
C114 C115 1.376(7) .
C115 C116 1.381(7) .
P1 F11 1.582(4) .
P1 F12 1.587(4) .
P1 F13 1.566(4) .
P1 F14 1.591(4) .
P1 F15 1.593(4) .
P1 F16 1.529(4) .
C121 C122 1.386(7) .
C121 C126 1.390(7) .
C122 C123 1.381(7) .
C123 C124 1.367(8) .
P2 F21 1.591(4) 2_556
P2 F21 1.591(4) .
P2 F22 1.689(8) 2_556
P2 F22 1.689(8) .
P2 F23 1.597(6) .
P2 F23 1.597(6) 2_556
P2 F24 1.485(7) .
P2 F24 1.485(7) 2_556
P2 F25 1.625(7) 2_556
P2 F25 1.625(7) .
C124 C125 1.377(8) .
F22 F23 1.662(12) 2_556
F22 F24 1.005(10) 2_556
C125 C126 1.384(7) .
F23 F22 1.662(12) 2_556
F23 F23 1.036(13) 2_556
F24 F22 1.005(10) 2_556
F24 F25 1.308(11) 2_556
F25 F24 1.308(11) 2_556
F25 F25 1.274(16) 2_556
P3 F31 1.553(5) 5_657
P3 F31 1.553(5) .
P3 F32 1.529(5) 5_657
P3 F32 1.529(5) .
P3 F33 1.534(6) .
P3 F33 1.534(6) 5_657
C131 C132 1.386(7) .
C131 C136 1.386(7) .
C132 C133 1.382(8) .
C133 C134 1.368(9) .
C1S C2S 1.524(8) .
C134 C135 1.365(9) .
C135 C136 1.385(7) .
C2S O1S 1.426(6) .
O1S C2S 1.426(6) 2_556
C141 C142 1.381(7) .
C141 C146 1.396(7) .
C142 C143 1.388(7) .
C143 C144 1.383(8) .
C144 C145 1.379(8) .
C145 C146 1.369(7) .
C211 C212 1.398(6) .
C211 C216 1.401(7) .
C212 C213 1.382(7) .
C213 C214 1.366(8) .
C214 C215 1.371(8) .
C215 C216 1.380(7) .
C221 C222 1.377(7) .
C221 C226 1.382(7) .
C222 C223 1.383(7) .
C223 C224 1.361(7) .
C226 C225 1.367(8) .
C224 C225 1.390(8) .
C231 C232 1.395(6) .
C231 C236 1.391(6) .
C232 C233 1.381(7) .
C233 C234 1.369(7) .
C234 C235 1.368(7) .
C235 C236 1.386(7) .
C241 C242 1.387(8) .
C241 C246 1.388(8) .
C242 C243 1.381(8) .
C243 C244 1.354(12) .
C244 C245 1.369(11) .
C245 C246 1.405(8) .
C311 C312 1.395(7) .
C311 C316 1.407(7) .
C312 C313 1.391(7) .
C313 C314 1.369(8) .
C314 C315 1.374(9) .
C315 C316 1.402(7) .
C321 C322 1.401(7) .
C321 C326 1.392(7) .
C322 C323 1.381(7) .
C323 C324 1.381(7) .
C324 C325 1.372(7) .
C325 C326 1.388(7) .
C331 C332 1.382(7) .
C331 C336 1.394(7) .
C332 C333 1.403(7) .
C333 C334 1.367(8) .
C334 C335 1.371(8) .
C335 C336 1.385(7) .
C341 C342 1.389(7) .
C341 C346 1.395(7) .
C342 C343 1.390(7) .
C343 C344 1.393(8) .
C344 C345 1.376(7) .
C345 C346 1.380(6) .
C411 C412 1.380(7) .
C411 C416 1.394(6) .
C412 C413 1.389(7) .
C413 C414 1.391(8) .
C414 C415 1.370(8) .
C415 C416 1.387(7) .
C421 C422 1.392(7) .
C421 C426 1.372(6) .
C422 C423 1.378(8) .
C423 C424 1.374(8) .
C424 C425 1.370(7) .
C425 C426 1.387(7) .
C431 C432 1.386(6) .
C431 C436 1.397(6) .
C432 C433 1.387(6) .
C433 C434 1.370(7) .
C434 C435 1.386(8) .
C435 C436 1.370(7) .
C441 C442 1.386(7) .
C441 C446 1.399(7) .
C442 C443 1.388(8) .
C443 C444 1.368(9) .
C444 C445 1.369(9) .
C445 C446 1.386(7) .
C511 C512 1.392(7) .
C511 C516 1.398(7) .
C512 C513 1.377(7) .
C513 C514 1.383(8) .
C514 C515 1.372(9) .
C515 C516 1.387(7) .
C521 C526 1.384(6) .
C521 C522 1.405(6) .
C522 C523 1.386(7) .
C523 C524 1.376(7) .
